data_4336334
loop_
_publ_author_name
'Sergio S. Rozenel'
'Rosa Padilla'
'John Arnold'

_publ_section_title
;
 Chemistry of Reduced Monomeric and Dimeric Cobalt Complexes Supported by
 a PNP Pincer Ligand
;
_journal_name_full 'Inorganic Chemistry'
_journal_page_first 11544
_journal_page_last 11550
_journal_paper_doi 10.1021/ic4018882
_journal_volume 52
_journal_year 2013
_chemical_formula_sum 'C96 H216 Co6 N6 P12'
_chemical_formula_weight 2179.97
_chemical_name_systematic
;
 ?
;
_space_group_IT_number 2
_symmetry_cell_setting triclinic
_symmetry_space_group_name_Hall '-P 1'
_symmetry_space_group_name_H-M 'P -1'
_atom_sites_solution_hydrogens geom
_atom_sites_solution_primary direct
_atom_sites_solution_secondary difmap
_audit_creation_method SHELXL-97
_cell_angle_alpha 94.2560(10)
_cell_angle_beta 109.3530(11)
_cell_angle_gamma 97.7940(10)
_cell_formula_units_Z 2
_cell_length_a 17.8232(14)
_cell_length_b 18.3731(14)
_cell_length_c 19.2160(15)
_cell_measurement_reflns_used 9747
_cell_measurement_temperature 141(2)
_cell_measurement_theta_max 25.34
_cell_measurement_theta_min 2.26
_cell_volume 5834.2(8)
_computing_cell_refinement 'Bruker SAINT'
_computing_data_collection 'Bruker APEX2'
_computing_data_reduction 'Bruker SAINT'
_computing_molecular_graphics ORTEP-32
_computing_publication_material WinGX
_computing_structure_refinement 'SHELXL-97 (Sheldrick, 2008)'
_computing_structure_solution SIR-97
_diffrn_ambient_temperature 141(2)
_diffrn_detector_area_resol_mean 8.366
_diffrn_measured_fraction_theta_full 0.997
_diffrn_measured_fraction_theta_max 0.996
_diffrn_measurement_device_type 'Bruker APEX-I CCD'
_diffrn_measurement_method '\f and \w scans'
_diffrn_radiation_monochromator graphite
_diffrn_radiation_source 'fine-focus sealed tube'
_diffrn_radiation_type MoK\a
_diffrn_radiation_wavelength 0.71073
_diffrn_reflns_av_R_equivalents 0.0259
_diffrn_reflns_av_sigmaI/netI 0.0174
_diffrn_reflns_limit_h_max 21
_diffrn_reflns_limit_h_min -21
_diffrn_reflns_limit_k_max 22
_diffrn_reflns_limit_k_min -22
_diffrn_reflns_limit_l_max 23
_diffrn_reflns_limit_l_min -23
_diffrn_reflns_number 128210
_diffrn_reflns_theta_full 25.00
_diffrn_reflns_theta_max 25.35
_diffrn_reflns_theta_min 1.13
_exptl_absorpt_coefficient_mu 1.040
_exptl_absorpt_correction_T_max 0.732
_exptl_absorpt_correction_T_min 0.613
_exptl_absorpt_correction_type multi-scan
_exptl_absorpt_process_details SADABS
_exptl_crystal_colour brown
_exptl_crystal_density_diffrn 1.241
_exptl_crystal_description block
_exptl_crystal_F_000 2352
_exptl_crystal_size_max 0.49
_exptl_crystal_size_mid 0.40
_exptl_crystal_size_min 0.30
_refine_diff_density_max 0.721
_refine_diff_density_min -0.629
_refine_diff_density_rms 0.052
_refine_ls_extinction_method none
_refine_ls_goodness_of_fit_ref 1.041
_refine_ls_hydrogen_treatment constr
_refine_ls_matrix_type full
_refine_ls_number_parameters 1307
_refine_ls_number_reflns 21294
_refine_ls_number_restraints 6
_refine_ls_restrained_S_all 1.041
_refine_ls_R_factor_all 0.0379
_refine_ls_R_factor_gt 0.0310
_refine_ls_shift/su_max 0.012
_refine_ls_shift/su_mean 0.000
_refine_ls_structure_factor_coef Fsqd
_refine_ls_weighting_details 'calc w=1/[\s^2^(Fo^2^)+(0.0305P)^2^+5.4366P] where P=(Fo^2^+2Fc^2^)/3'
_refine_ls_weighting_scheme calc
_refine_ls_wR_factor_gt 0.0723
_refine_ls_wR_factor_ref 0.0777
_reflns_number_gt 18608
_reflns_number_total 21294
_reflns_threshold_expression >2sigma(I)
_cod_data_source_file ic4018882_si_004.cif
_cod_data_source_block (PNPCo)2
_cod_database_code 4336334

loop_
_symmetry_equiv_pos_as_xyz
'x, y, z'
'-x, -y, -z'

loop_
_atom_site_label
_atom_site_type_symbol
_atom_site_fract_x
_atom_site_fract_y
_atom_site_fract_z
_atom_site_U_iso_or_equiv
_atom_site_adp_type
_atom_site_occupancy
_atom_site_symmetry_multiplicity
_atom_site_calc_flag
_atom_site_refinement_flags
_atom_site_disorder_assembly
_atom_site_disorder_group
Co1 Co 0.668053(16) 0.219466(14) 0.207244(15) 0.02298(6) Uani 1 1 d . D .
Co3 Co 0.928616(16) 0.806923(14) 0.301057(15) 0.02461(6) Uani 1 1 d . C .
Co2 Co 0.607702(16) 0.139506(15) 0.276052(15) 0.02402(6) Uani 1 1 d . D .
Co6 Co 0.259376(16) 0.466201(15) 0.326362(15) 0.02447(6) Uani 1 1 d . . .
Co5 Co 0.287274(16) 0.523812(15) 0.226183(15) 0.02465(6) Uani 1 1 d . . .
Co4 Co 1.009094(17) 0.869687(15) 0.236471(15) 0.02584(7) Uani 1 1 d . . .
P4 P 0.53929(3) 0.04276(3) 0.19569(3) 0.02928(12) Uani 1 1 d . . .
P1 P 0.57257(3) 0.28142(3) 0.15402(3) 0.02612(11) Uani 1 1 d . D .
P3 P 0.61808(3) 0.12846(3) 0.39335(3) 0.02884(12) Uani 1 1 d . . .
P10 P 0.17693(3) 0.48820(3) 0.12996(3) 0.03050(12) Uani 1 1 d . . .
P2 P 0.78815(3) 0.25488(3) 0.19709(3) 0.02626(11) Uani 1 1 d . D .
P11 P 0.38267(3) 0.60751(3) 0.21184(3) 0.03157(12) Uani 1 1 d . . .
P12 P 0.23445(3) 0.50113(4) 0.42914(3) 0.03321(13) Uani 1 1 d . . .
P8 P 0.86363(4) 0.70312(3) 0.23142(3) 0.03382(13) Uani 1 1 d . . .
P9 P 0.28100(4) 0.35228(3) 0.31131(4) 0.03390(13) Uani 1 1 d . . .
P5 P 1.13931(4) 0.89792(3) 0.25364(4) 0.03527(13) Uani 1 1 d . C .
P7 P 0.91759(5) 0.81765(4) 0.41213(4) 0.0585(2) Uani 1 1 d . . .
C34 C 1.17554(18) 0.8190(2) 0.3011(2) 0.0767(11) Uani 1 1 d . . .
H34A H 1.1790 0.7803 0.2657 0.092 Uiso 1 1 calc R C .
H34B H 1.2285 0.8348 0.3387 0.092 Uiso 1 1 calc R . .
N3 N 1.03036(12) 0.77962(10) 0.28520(12) 0.0381(5) Uani 1 1 d . C .
N5 N 0.21498(10) 0.55332(10) 0.28325(9) 0.0283(4) Uani 1 1 d . . .
N2 N 0.70327(10) 0.12527(9) 0.24078(10) 0.0274(4) Uani 1 1 d . . .
N6 N 0.37015(10) 0.50017(10) 0.31665(10) 0.0282(4) Uani 1 1 d . . .
C42 C 0.9336(2) 0.68531(16) 0.1830(2) 0.0724(11) Uani 1 1 d . C .
H42A H 0.9246 0.6329 0.1652 0.087 Uiso 1 1 calc R A 1
H42B H 0.9244 0.7126 0.1404 0.087 Uiso 1 1 calc R A 1
N1 N 0.65021(11) 0.24756(9) 0.30604(9) 0.0270(4) Uani 1 1 d . . .
N4 N 0.97541(13) 0.91343(10) 0.31872(12) 0.0421(5) Uani 1 1 d . C .
C72 C 0.35190(19) 0.73809(14) 0.27116(18) 0.0561(7) Uani 1 1 d . . .
H72A H 0.3544 0.7907 0.2728 0.084 Uiso 1 1 calc R . .
H72B H 0.3819 0.7265 0.3194 0.084 Uiso 1 1 calc R . .
H72C H 0.2967 0.7144 0.2570 0.084 Uiso 1 1 calc R . .
C66 C 0.46646(14) 0.60302(14) 0.29923(14) 0.0410(6) Uani 1 1 d . . .
H66A H 0.5036 0.5732 0.2892 0.049 Uiso 1 1 calc R . .
H66B H 0.4960 0.6523 0.3209 0.049 Uiso 1 1 calc R . .
C65 C 0.42883(13) 0.56798(13) 0.35281(13) 0.0373(5) Uani 1 1 d . . .
H65A H 0.4713 0.5562 0.3950 0.045 Uiso 1 1 calc R . .
H65B H 0.4021 0.6035 0.3713 0.045 Uiso 1 1 calc R . .
C2 C 0.83938(13) 0.17876(12) 0.23898(13) 0.0319(5) Uani 1 1 d . . .
H2A H 0.8418 0.1432 0.2002 0.038 Uiso 1 1 calc R D .
H2B H 0.8941 0.1986 0.2717 0.038 Uiso 1 1 calc R . .
C74 C 0.36586(16) 0.36685(13) 0.27705(15) 0.0428(6) Uani 1 1 d . . .
H74A H 0.3979 0.3279 0.2897 0.051 Uiso 1 1 calc R . .
H74B H 0.3456 0.3649 0.2233 0.051 Uiso 1 1 calc R . .
C10 C 0.60128(14) 0.03869(12) 0.13615(13) 0.0349(5) Uani 1 1 d . D .
H10A H 0.5913 -0.0108 0.1100 0.042 Uiso 1 1 calc R . .
H10B H 0.5882 0.0731 0.0997 0.042 Uiso 1 1 calc R . .
C94 C 0.14833(15) 0.39252(14) 0.07947(14) 0.0422(6) Uani 1 1 d . . .
H94 H 0.1431 0.3603 0.1166 0.051 Uiso 1 1 calc R . .
C80 C 0.2383(2) 0.20589(17) 0.2277(2) 0.0897(13) Uani 1 1 d . . .
H80A H 0.2362 0.1793 0.2684 0.135 Uiso 1 1 calc R . .
H80B H 0.2927 0.2145 0.2277 0.135 Uiso 1 1 calc R . .
H80C H 0.2036 0.1773 0.1817 0.135 Uiso 1 1 calc R . .
C90 C 0.09904(13) 0.48717(14) 0.17368(13) 0.0385(5) Uani 1 1 d . . .
H90A H 0.0491 0.4960 0.1380 0.046 Uiso 1 1 calc R . .
H90B H 0.0889 0.4391 0.1898 0.046 Uiso 1 1 calc R . .
C82 C 0.20372(15) 0.59177(14) 0.40625(13) 0.0404(6) Uani 1 1 d . . .
H82A H 0.1454 0.5872 0.3897 0.049 Uiso 1 1 calc R . .
H82B H 0.2269 0.6287 0.4497 0.049 Uiso 1 1 calc R . .
C89 C 0.12812(13) 0.54708(14) 0.24005(13) 0.0380(5) Uani 1 1 d . . .
H89A H 0.1179 0.5943 0.2227 0.046 Uiso 1 1 calc R . .
H89B H 0.0973 0.5363 0.2724 0.046 Uiso 1 1 calc R . .
C70 C 0.38797(15) 0.71058(13) 0.21454(15) 0.0431(6) Uani 1 1 d . . .
H70 H 0.4451 0.7332 0.2322 0.052 Uiso 1 1 calc R . .
C18 C 0.67176(15) 0.22343(12) 0.43731(12) 0.0358(5) Uani 1 1 d . D .
H18A H 0.6344 0.2529 0.4474 0.043 Uiso 1 1 calc R . .
H18B H 0.7142 0.2211 0.4839 0.043 Uiso 1 1 calc R . .
C85 C 0.32843(18) 0.4662(2) 0.57120(15) 0.0646(9) Uani 1 1 d . . .
H85A H 0.3509 0.4322 0.5467 0.097 Uiso 1 1 calc R . .
H85B H 0.2800 0.4409 0.5761 0.097 Uiso 1 1 calc R . .
H85C H 0.3668 0.4854 0.6196 0.097 Uiso 1 1 calc R . .
C17 C 0.70789(14) 0.25832(12) 0.38283(11) 0.0328(5) Uani 1 1 d . D .
H17A H 0.7257 0.3110 0.3992 0.039 Uiso 1 1 calc R . .
H17B H 0.7548 0.2367 0.3836 0.039 Uiso 1 1 calc R . .
C4 C 0.85455(14) 0.35530(14) 0.32546(13) 0.0405(6) Uani 1 1 d . D .
H4A H 0.8924 0.3986 0.3527 0.061 Uiso 1 1 calc R . .
H4B H 0.8645 0.3140 0.3530 0.061 Uiso 1 1 calc R . .
H4C H 0.8007 0.3639 0.3180 0.061 Uiso 1 1 calc R . .
C1 C 0.79093(13) 0.14110(12) 0.28308(12) 0.0320(5) Uani 1 1 d . D .
H1A H 0.8096 0.0951 0.2961 0.038 Uiso 1 1 calc R . .
H1B H 0.8007 0.1729 0.3289 0.038 Uiso 1 1 calc R . .
C11 C 0.43792(14) 0.04211(14) 0.12551(13) 0.0407(6) Uani 1 1 d . D .
H11 H 0.4471 0.0794 0.0940 0.049 Uiso 1 1 calc R . .
C44 C 0.7253(2) 0.61738(16) 0.11369(15) 0.0691(10) Uani 1 1 d . . .
H44A H 0.7005 0.5924 0.1447 0.104 Uiso 1 1 calc R C .
H44B H 0.7648 0.5903 0.1056 0.104 Uiso 1 1 calc R . .
H44C H 0.6849 0.6203 0.0668 0.104 Uiso 1 1 calc R . .
C22 C 0.68251(14) 0.07098(12) 0.45639(12) 0.0354(5) Uani 1 1 d . D .
H22 H 0.6959 0.0938 0.5077 0.042 Uiso 1 1 calc R . .
C6 C 0.80281(13) 0.25148(12) 0.10503(12) 0.0324(5) Uani 1 1 d . . .
H6 H 0.7869 0.2964 0.0842 0.039 Uiso 1 1 calc R D .
C31 C 0.62948(17) 0.37998(15) 0.07048(15) 0.0468(6) Uani 1 1 d . . .
H31A H 0.6398 0.4302 0.0607 0.070 Uiso 1 1 calc R . .
H31B H 0.5937 0.3499 0.0257 0.070 Uiso 1 1 calc R . .
H31C H 0.6794 0.3614 0.0874 0.070 Uiso 1 1 calc R . .
C96 C 0.06622(18) 0.37561(18) 0.01670(17) 0.0653(9) Uani 1 1 d . . .
H96A H 0.0690 0.4013 -0.0244 0.098 Uiso 1 1 calc R . .
H96B H 0.0259 0.3917 0.0343 0.098 Uiso 1 1 calc R . .
H96C H 0.0523 0.3233 0.0008 0.098 Uiso 1 1 calc R . .
C5 C 0.85945(16) 0.40699(13) 0.20930(14) 0.0444(6) Uani 1 1 d . D .
H5A H 0.8064 0.4193 0.1974 0.067 Uiso 1 1 calc R . .
H5B H 0.8706 0.3968 0.1643 0.067 Uiso 1 1 calc R . .
H5C H 0.8985 0.4478 0.2405 0.067 Uiso 1 1 calc R . .
C7 C 0.74622(15) 0.18609(14) 0.05141(13) 0.0430(6) Uani 1 1 d . D .
H7A H 0.7488 0.1893 0.0026 0.064 Uiso 1 1 calc R . .
H7B H 0.6920 0.1871 0.0499 0.064 Uiso 1 1 calc R . .
H7C H 0.7622 0.1407 0.0680 0.064 Uiso 1 1 calc R . .
C30 C 0.59055(14) 0.37755(12) 0.13024(13) 0.0354(5) Uani 1 1 d . . .
H30 H 0.5380 0.3934 0.1102 0.043 Uiso 1 1 calc R . .
C45 C 0.70734(18) 0.73850(17) 0.17118(18) 0.0643(8) Uani 1 1 d . . .
H45A H 0.6625 0.7398 0.1269 0.096 Uiso 1 1 calc R C .
H45B H 0.7338 0.7882 0.1923 0.096 Uiso 1 1 calc R . .
H45C H 0.6884 0.7146 0.2064 0.096 Uiso 1 1 calc R . .
C33 C 1.11388(16) 0.7906(2) 0.3370(2) 0.0706(10) Uani 1 1 d . C .
H33A H 1.1254 0.7440 0.3551 0.085 Uiso 1 1 calc R . .
H33B H 1.1197 0.8258 0.3793 0.085 Uiso 1 1 calc R . .
C25 C 0.59384(15) 0.30065(12) 0.30320(12) 0.0341(5) Uani 1 1 d . D .
H25A H 0.6244 0.3506 0.3165 0.041 Uiso 1 1 calc R . .
H25B H 0.5683 0.2915 0.3398 0.041 Uiso 1 1 calc R . .
C57 C 1.0268(2) 0.93190(17) 0.39879(16) 0.0684(10) Uani 1 1 d . . .
H57A H 1.0453 0.9850 0.4094 0.082 Uiso 1 1 calc R B 1
H57B H 1.0740 0.9082 0.4076 0.082 Uiso 1 1 calc R B 1
C43 C 0.76654(18) 0.69564(14) 0.15195(14) 0.0518(7) Uani 1 1 d . C .
H43 H 0.7809 0.7210 0.1139 0.062 Uiso 1 1 calc R . .
C81 C 0.23472(15) 0.61440(12) 0.34414(13) 0.0364(5) Uani 1 1 d . . .
H81A H 0.2110 0.6563 0.3243 0.044 Uiso 1 1 calc R . .
H81B H 0.2928 0.6299 0.3647 0.044 Uiso 1 1 calc R . .
C24 C 0.76106(15) 0.07256(15) 0.44065(15) 0.0454(6) Uani 1 1 d . . .
H24A H 0.7950 0.0443 0.4738 0.068 Uiso 1 1 calc R D .
H24B H 0.7882 0.1228 0.4480 0.068 Uiso 1 1 calc R . .
H24C H 0.7494 0.0516 0.3902 0.068 Uiso 1 1 calc R . .
C19 C 0.52814(15) 0.11836(13) 0.42401(13) 0.0379(5) Uani 1 1 d . D .
H19 H 0.5025 0.0662 0.4108 0.045 Uiso 1 1 calc R . .
C26 C 0.52906(14) 0.29542(13) 0.22759(12) 0.0338(5) Uani 1 1 d . . .
H26A H 0.5062 0.3406 0.2234 0.041 Uiso 1 1 calc R D .
H26B H 0.4862 0.2544 0.2219 0.041 Uiso 1 1 calc R . .
C29 C 0.41337(16) 0.28565(18) 0.05222(17) 0.0616(8) Uani 1 1 d . D .
H29A H 0.4307 0.3254 0.0284 0.092 Uiso 1 1 calc R . .
H29B H 0.4036 0.3057 0.0954 0.092 Uiso 1 1 calc R . .
H29C H 0.3646 0.2560 0.0183 0.092 Uiso 1 1 calc R . .
C32 C 0.64154(17) 0.43137(13) 0.19926(15) 0.0483(6) Uani 1 1 d . . .
H32A H 0.6897 0.4126 0.2247 0.072 Uiso 1 1 calc R . .
H32B H 0.6112 0.4366 0.2318 0.072 Uiso 1 1 calc R . .
H32C H 0.6558 0.4787 0.1848 0.072 Uiso 1 1 calc R . .
C86 C 0.14676(15) 0.45161(18) 0.44929(15) 0.0532(7) Uani 1 1 d . . .
H86 H 0.1638 0.4078 0.4720 0.064 Uiso 1 1 calc R . .
C20 C 0.46657(17) 0.16343(16) 0.38127(16) 0.0517(7) Uani 1 1 d . . .
H20A H 0.4181 0.1525 0.3928 0.078 Uiso 1 1 calc R D .
H20B H 0.4545 0.1510 0.3289 0.078 Uiso 1 1 calc R . .
H20C H 0.4883 0.2153 0.3952 0.078 Uiso 1 1 calc R . .
C8 C 0.89019(14) 0.25146(15) 0.10851(14) 0.0426(6) Uani 1 1 d . D .
H8A H 0.9082 0.2081 0.1286 0.064 Uiso 1 1 calc R . .
H8B H 0.9243 0.2949 0.1397 0.064 Uiso 1 1 calc R . .
H8C H 0.8926 0.2514 0.0593 0.064 Uiso 1 1 calc R . .
C68 C 0.42950(19) 0.50611(16) 0.12435(18) 0.0585(8) Uani 1 1 d . . .
H68A H 0.4456 0.4969 0.0820 0.088 Uiso 1 1 calc R . .
H68B H 0.3768 0.4782 0.1150 0.088 Uiso 1 1 calc R . .
H68C H 0.4674 0.4913 0.1672 0.088 Uiso 1 1 calc R . .
C3 C 0.86412(13) 0.33832(12) 0.25021(12) 0.0333(5) Uani 1 1 d . . .
H3 H 0.9179 0.3256 0.2595 0.040 Uiso 1 1 calc R D .
C9 C 0.68907(14) 0.05936(12) 0.18633(13) 0.0343(5) Uani 1 1 d . D .
H9A H 0.7052 0.0179 0.2127 0.041 Uiso 1 1 calc R . .
H9B H 0.7224 0.0689 0.1560 0.041 Uiso 1 1 calc R . .
C95 C 0.21484(18) 0.36783(17) 0.05437(16) 0.0586(8) Uani 1 1 d . . .
H95A H 0.2009 0.3158 0.0367 0.088 Uiso 1 1 calc R . .
H95B H 0.2649 0.3772 0.0955 0.088 Uiso 1 1 calc R . .
H95C H 0.2205 0.3949 0.0151 0.088 Uiso 1 1 calc R . .
C47 C 0.7887(2) 0.61004(17) 0.30865(16) 0.0641(9) Uani 1 1 d . . .
H47A H 0.7792 0.5612 0.3219 0.096 Uiso 1 1 calc R C .
H47B H 0.7391 0.6213 0.2758 0.096 Uiso 1 1 calc R . .
H47C H 0.8088 0.6454 0.3527 0.096 Uiso 1 1 calc R . .
C27 C 0.47913(13) 0.23754(14) 0.07554(13) 0.0380(5) Uani 1 1 d . . .
H27 H 0.4555 0.1957 0.0946 0.046 Uiso 1 1 calc R D .
C93 C 0.1944(2) 0.5523(2) 0.00667(17) 0.0670(9) Uani 1 1 d . . .
H93A H 0.1774 0.5862 -0.0288 0.100 Uiso 1 1 calc R . .
H93B H 0.1905 0.5044 -0.0192 0.100 Uiso 1 1 calc R . .
H93C H 0.2494 0.5699 0.0382 0.100 Uiso 1 1 calc R . .
C35 C 1.18364(19) 0.8950(2) 0.17936(18) 0.0675(9) Uani 1 1 d . . .
H35 H 1.2405 0.8901 0.2016 0.081 Uiso 1 1 calc R C .
C75 C 0.32101(16) 0.29738(16) 0.38906(17) 0.0519(7) Uani 1 1 d . . .
H75 H 0.3316 0.2512 0.3682 0.062 Uiso 1 1 calc R . .
C73 C 0.41797(14) 0.44167(13) 0.31181(15) 0.0410(6) Uani 1 1 d . . .
H73A H 0.4536 0.4373 0.3614 0.049 Uiso 1 1 calc R . .
H73B H 0.4513 0.4560 0.2825 0.049 Uiso 1 1 calc R . .
C91 C 0.14026(16) 0.54657(15) 0.05419(13) 0.0445(6) Uani 1 1 d . . .
H91 H 0.0857 0.5232 0.0221 0.053 Uiso 1 1 calc R . .
C71 C 0.34771(17) 0.73584(15) 0.13905(17) 0.0549(7) Uani 1 1 d . . .
H71A H 0.2926 0.7111 0.1182 0.082 Uiso 1 1 calc R . .
H71B H 0.3760 0.7239 0.1062 0.082 Uiso 1 1 calc R . .
H71C H 0.3492 0.7884 0.1453 0.082 Uiso 1 1 calc R . .
C13 C 0.37980(15) 0.07066(18) 0.15994(16) 0.0558(7) Uani 1 1 d . . .
H13A H 0.3325 0.0787 0.1212 0.084 Uiso 1 1 calc R D .
H13B H 0.4058 0.1164 0.1915 0.084 Uiso 1 1 calc R . .
H13C H 0.3646 0.0348 0.1888 0.084 Uiso 1 1 calc R . .
C87 C 0.07688(17) 0.4238(2) 0.37707(19) 0.0791(11) Uani 1 1 d . . .
H87A H 0.0364 0.3904 0.3869 0.119 Uiso 1 1 calc R . .
H87B H 0.0961 0.3984 0.3426 0.119 Uiso 1 1 calc R . .
H87C H 0.0541 0.4650 0.3561 0.119 Uiso 1 1 calc R . .
C67 C 0.42758(15) 0.58871(14) 0.13862(15) 0.0425(6) Uani 1 1 d . . .
H67 H 0.3909 0.6017 0.0925 0.051 Uiso 1 1 calc R . .
C88 C 0.1182(2) 0.4959(2) 0.50360(19) 0.0792(11) Uani 1 1 d . . .
H88A H 0.1002 0.5391 0.4829 0.119 Uiso 1 1 calc R . .
H88B H 0.1620 0.5107 0.5499 0.119 Uiso 1 1 calc R . .
H88C H 0.0745 0.4656 0.5120 0.119 Uiso 1 1 calc R . .
C77 C 0.39975(18) 0.33815(18) 0.44649(16) 0.0587(8) Uani 1 1 d . . .
H77A H 0.3942 0.3882 0.4591 0.088 Uiso 1 1 calc R . .
H77B H 0.4423 0.3384 0.4263 0.088 Uiso 1 1 calc R . .
H77C H 0.4124 0.3136 0.4903 0.088 Uiso 1 1 calc R . .
C12 C 0.3986(2) -0.02881(17) 0.07168(16) 0.0649(9) Uani 1 1 d . . .
H12A H 0.3806 -0.0664 0.0975 0.097 Uiso 1 1 calc R D .
H12B H 0.4372 -0.0455 0.0520 0.097 Uiso 1 1 calc R . .
H12C H 0.3533 -0.0192 0.0317 0.097 Uiso 1 1 calc R . .
C23 C 0.64091(16) -0.00886(13) 0.45010(14) 0.0419(6) Uani 1 1 d . . .
H23A H 0.6250 -0.0318 0.3997 0.063 Uiso 1 1 calc R D .
H23B H 0.5940 -0.0091 0.4643 0.063 Uiso 1 1 calc R . .
H23C H 0.6776 -0.0358 0.4824 0.063 Uiso 1 1 calc R . .
C83 C 0.30878(15) 0.52983(17) 0.52542(13) 0.0479(7) Uani 1 1 d . . .
H83 H 0.2851 0.5629 0.5515 0.057 Uiso 1 1 calc R . .
C92 C 0.13628(17) 0.62352(15) 0.08738(16) 0.0529(7) Uani 1 1 d . . .
H92A H 0.1857 0.6423 0.1277 0.079 Uiso 1 1 calc R . .
H92B H 0.0919 0.6204 0.1055 0.079 Uiso 1 1 calc R . .
H92C H 0.1287 0.6562 0.0498 0.079 Uiso 1 1 calc R . .
C28 C 0.49518(17) 0.20335(16) 0.00824(14) 0.0499(7) Uani 1 1 d . D .
H28A H 0.4472 0.1714 -0.0242 0.075 Uiso 1 1 calc R . .
H28B H 0.5380 0.1751 0.0245 0.075 Uiso 1 1 calc R . .
H28C H 0.5105 0.2420 -0.0179 0.075 Uiso 1 1 calc R . .
C21 C 0.54805(19) 0.13705(17) 0.50820(15) 0.0574(7) Uani 1 1 d . . .
H21A H 0.5755 0.1873 0.5238 0.086 Uiso 1 1 calc R D .
H21B H 0.5821 0.1043 0.5342 0.086 Uiso 1 1 calc R . .
H21C H 0.4990 0.1312 0.5192 0.086 Uiso 1 1 calc R . .
C84 C 0.38506(16) 0.57474(17) 0.52096(14) 0.0542(7) Uani 1 1 d . . .
H84A H 0.4221 0.5925 0.5703 0.081 Uiso 1 1 calc R . .
H84B H 0.3715 0.6160 0.4943 0.081 Uiso 1 1 calc R . .
H84C H 0.4097 0.5440 0.4955 0.081 Uiso 1 1 calc R . .
C76 C 0.2577(2) 0.2776(3) 0.4250(3) 0.1048(17) Uani 1 1 d . . .
H76A H 0.2773 0.2467 0.4629 0.157 Uiso 1 1 calc R . .
H76B H 0.2088 0.2515 0.3879 0.157 Uiso 1 1 calc R . .
H76C H 0.2472 0.3221 0.4468 0.157 Uiso 1 1 calc R . .
C46 C 0.85025(19) 0.61357(13) 0.26996(15) 0.0500(7) Uani 1 1 d . C .
H46 H 0.8307 0.5737 0.2282 0.060 Uiso 1 1 calc R . .
C78 C 0.21035(18) 0.28024(15) 0.23608(19) 0.0603(8) Uani 1 1 d . . .
H78 H 0.2078 0.3009 0.1899 0.072 Uiso 1 1 calc R . .
C37 C 1.1796(2) 0.9672(3) 0.1441(3) 0.129(2) Uani 1 1 d . C .
H37A H 1.2003 0.9641 0.1040 0.194 Uiso 1 1 calc R . .
H37B H 1.2114 1.0079 0.1809 0.194 Uiso 1 1 calc R . .
H37C H 1.1246 0.9748 0.1254 0.194 Uiso 1 1 calc R . .
C79 C 0.1239(2) 0.26994(19) 0.2350(3) 0.0962(14) Uani 1 1 d . . .
H79A H 0.0890 0.2408 0.1893 0.144 Uiso 1 1 calc R . .
H79B H 0.1078 0.3175 0.2386 0.144 Uiso 1 1 calc R . .
H79C H 0.1203 0.2450 0.2762 0.144 Uiso 1 1 calc R . .
C69 C 0.51052(17) 0.63468(18) 0.15181(18) 0.0600(8) Uani 1 1 d . . .
H69A H 0.5487 0.6241 0.1969 0.090 Uiso 1 1 calc R . .
H69B H 0.5070 0.6864 0.1560 0.090 Uiso 1 1 calc R . .
H69C H 0.5279 0.6224 0.1108 0.090 Uiso 1 1 calc R . .
C48 C 0.9292(2) 0.59846(16) 0.32307(19) 0.0698(9) Uani 1 1 d . . .
H48A H 0.9534 0.6399 0.3613 0.105 Uiso 1 1 calc R C .
H48B H 0.9651 0.5912 0.2963 0.105 Uiso 1 1 calc R . .
H48C H 0.9192 0.5547 0.3453 0.105 Uiso 1 1 calc R . .
C36 C 1.1413(3) 0.8294(4) 0.1220(3) 0.157(3) Uani 1 1 d . C .
H36A H 1.0856 0.8334 0.0993 0.236 Uiso 1 1 calc R . .
H36B H 1.1452 0.7848 0.1452 0.236 Uiso 1 1 calc R . .
H36C H 1.1661 0.8277 0.0846 0.236 Uiso 1 1 calc R . .
C59 C 0.8106(8) 0.8343(6) 0.4140(7) 0.061(3) Uani 0.545(4) 1 d P C 1
H59 H 0.8192 0.8586 0.4638 0.073 Uiso 0.545(4) 1 calc PR C 1
C60 C 0.7572(4) 0.7590(3) 0.4044(3) 0.0613(16) Uani 0.545(4) 1 d P C 1
H60A H 0.7842 0.7299 0.4414 0.092 Uiso 0.545(4) 1 calc PR C 1
H60B H 0.7467 0.7336 0.3558 0.092 Uiso 0.545(4) 1 calc PR C 1
H60C H 0.7070 0.7661 0.4100 0.092 Uiso 0.545(4) 1 calc PR C 1
C61 C 0.7713(6) 0.8829(4) 0.3605(6) 0.107(4) Uani 0.545(4) 1 d P C 1
H61A H 0.8062 0.9299 0.3694 0.160 Uiso 0.545(4) 1 calc PR C 1
H61B H 0.7213 0.8903 0.3665 0.160 Uiso 0.545(4) 1 calc PR C 1
H61C H 0.7608 0.8603 0.3108 0.160 Uiso 0.545(4) 1 calc PR C 1
C15 C 0.4800(11) -0.0663(9) 0.2699(10) 0.044(3) Uani 0.668(7) 1 d P D 1
H15A H 0.4781 -0.0233 0.3003 0.066 Uiso 0.668(7) 1 calc PR D 1
H15B H 0.4920 -0.1057 0.2998 0.066 Uiso 0.668(7) 1 calc PR D 1
H15C H 0.4288 -0.0816 0.2308 0.066 Uiso 0.668(7) 1 calc PR D 1
C14 C 0.5465(4) -0.0478(4) 0.2356(4) 0.0352(13) Uani 0.668(7) 1 d P D 1
H14 H 0.5975 -0.0388 0.2776 0.042 Uiso 0.668(7) 1 calc PR D 1
C16 C 0.5503(3) -0.1160(2) 0.1873(2) 0.0514(14) Uani 0.668(7) 1 d P D 1
H16A H 0.5918 -0.1043 0.1665 0.077 Uiso 0.668(7) 1 calc PR D 1
H16B H 0.4993 -0.1313 0.1479 0.077 Uiso 0.668(7) 1 calc PR D 1
H16C H 0.5620 -0.1555 0.2172 0.077 Uiso 0.668(7) 1 calc PR D 1
C38 C 1.2110(3) 0.9652(3) 0.3349(3) 0.0348(11) Uani 0.545(4) 1 d P C 1
H38 H 1.2078 0.9447 0.3796 0.042 Uiso 0.545(4) 1 calc PR C 1
C39 C 1.3019(8) 0.9749(7) 0.3421(6) 0.051(2) Uani 0.545(4) 1 d P C 1
H39A H 1.3174 0.9271 0.3388 0.077 Uiso 0.545(4) 1 calc PR C 1
H39B H 1.3344 1.0028 0.3892 0.077 Uiso 0.545(4) 1 calc PR C 1
H39C H 1.3096 1.0007 0.3027 0.077 Uiso 0.545(4) 1 calc PR C 1
C40 C 1.1847(5) 1.0412(4) 0.3380(4) 0.0447(16) Uani 0.545(4) 1 d P C 1
H40A H 1.1288 1.0347 0.3334 0.067 Uiso 0.545(4) 1 calc PR C 1
H40B H 1.1920 1.0661 0.2979 0.067 Uiso 0.545(4) 1 calc PR C 1
H40C H 1.2168 1.0704 0.3846 0.067 Uiso 0.545(4) 1 calc PR C 1
P6 P 0.91895(14) 0.93189(13) 0.16849(13) 0.0294(4) Uani 0.545(4) 1 d P C 1
C56 C 0.8552(7) 0.8436(5) 0.0282(4) 0.068(3) Uani 0.545(4) 1 d P C 1
H56A H 0.8969 0.8156 0.0500 0.102 Uiso 0.545(4) 1 calc PR C 1
H56B H 0.8747 0.8804 0.0025 0.102 Uiso 0.545(4) 1 calc PR C 1
H56C H 0.8090 0.8110 -0.0062 0.102 Uiso 0.545(4) 1 calc PR C 1
C54 C 0.8316(4) 0.8812(3) 0.0889(3) 0.0437(13) Uani 0.545(4) 1 d P C 1
H54 H 0.8076 0.8407 0.1094 0.052 Uiso 0.545(4) 1 calc PR C 1
C55 C 0.7624(3) 0.9258(4) 0.0561(3) 0.0612(16) Uani 0.545(4) 1 d P C 1
H55A H 0.7487 0.9487 0.0958 0.092 Uiso 0.545(4) 1 calc PR C 1
H55B H 0.7160 0.8928 0.0225 0.092 Uiso 0.545(4) 1 calc PR C 1
H55C H 0.7800 0.9632 0.0300 0.092 Uiso 0.545(4) 1 calc PR C 1
C51 C 0.9376(3) 1.0232(3) 0.1358(4) 0.0500(15) Uani 0.545(4) 1 d P C 1
H51 H 0.8945 1.0522 0.1321 0.060 Uiso 0.545(4) 1 calc PR C 1
C53 C 1.0152(7) 1.0633(5) 0.1774(6) 0.056(2) Uani 0.545(4) 1 d P C 1
H53A H 1.0187 1.0756 0.2279 0.084 Uiso 0.545(4) 1 calc PR C 1
H53B H 1.0245 1.1079 0.1563 0.084 Uiso 0.545(4) 1 calc PR C 1
H53C H 1.0552 1.0335 0.1763 0.084 Uiso 0.545(4) 1 calc PR C 1
C52 C 0.9600(4) 1.0180(4) 0.0666(5) 0.086(2) Uani 0.545(4) 1 d P C 1
H52A H 0.9148 0.9915 0.0257 0.129 Uiso 0.545(4) 1 calc PR C 1
H52B H 1.0050 0.9923 0.0747 0.129 Uiso 0.545(4) 1 calc PR C 1
H52C H 0.9744 1.0669 0.0555 0.129 Uiso 0.545(4) 1 calc PR C 1
C62 C 0.9703(5) 0.7480(4) 0.4892(4) 0.0458(16) Uani 0.545(4) 1 d PU C 1
H62 H 0.9373 0.6987 0.4716 0.055 Uiso 0.545(4) 1 calc PR C 1
C63 C 1.0547(5) 0.7412(5) 0.4855(5) 0.059(2) Uani 0.545(4) 1 d P C 1
H63A H 1.0500 0.7277 0.4348 0.088 Uiso 0.545(4) 1 calc PR C 1
H63B H 1.0761 0.7038 0.5149 0.088 Uiso 0.545(4) 1 calc PR C 1
H63C H 1.0902 0.7878 0.5046 0.088 Uiso 0.545(4) 1 calc PR C 1
C64 C 0.9739(6) 0.7662(5) 0.5652(5) 0.077(2) Uani 0.545(4) 1 d P C 1
H64A H 0.9209 0.7708 0.5654 0.115 Uiso 0.545(4) 1 calc PR C 1
H64B H 1.0099 0.8122 0.5865 0.115 Uiso 0.545(4) 1 calc PR C 1
H64C H 0.9931 0.7277 0.5938 0.115 Uiso 0.545(4) 1 calc PR C 1
C50 C 0.8679(2) 0.9556(2) 0.2235(4) 0.079(2) Uani 0.823(7) 1 d P C 1
H50A H 0.8450 0.9995 0.2093 0.095 Uiso 1 1 calc R C 1
H50B H 0.8243 0.9157 0.2192 0.095 Uiso 1 1 calc R C 1
C58 C 0.9837(3) 0.9079(2) 0.4531(2) 0.0647(15) Uani 0.823(7) 1 d P C 1
H58A H 0.9518 0.9445 0.4608 0.078 Uiso 1 1 calc R C 1
H58B H 1.0231 0.9033 0.5008 0.078 Uiso 1 1 calc R C 1
C41 C 1.0200(2) 0.70957(18) 0.2365(3) 0.0700(15) Uani 0.823(7) 1 d P C 1
H41A H 1.0354 0.6708 0.2672 0.084 Uiso 1 1 calc R C 1
H41B H 1.0559 0.7163 0.2081 0.084 Uiso 1 1 calc R C 1
C49 C 0.9278(3) 0.97079(19) 0.3037(3) 0.0651(14) Uani 0.823(7) 1 d P C 1
H49A H 0.9628 1.0181 0.3108 0.078 Uiso 1 1 calc R C 1
H49B H 0.8986 0.9733 0.3381 0.078 Uiso 1 1 calc R C 1
C60A C 0.8283(6) 0.8672(4) 0.4989(4) 0.077(3) Uani 0.455(4) 1 d P C 2
H60D H 0.8711 0.8620 0.5434 0.115 Uiso 0.455(4) 1 calc PR C 2
H60E H 0.7774 0.8562 0.5063 0.115 Uiso 0.455(4) 1 calc PR C 2
H60F H 0.8358 0.9170 0.4875 0.115 Uiso 0.455(4) 1 calc PR C 2
C61A C 0.7609(7) 0.8256(7) 0.3657(7) 0.096(4) Uani 0.455(4) 1 d P C 2
H61D H 0.7606 0.7925 0.3246 0.144 Uiso 0.455(4) 1 calc PR C 2
H61E H 0.7696 0.8758 0.3554 0.144 Uiso 0.455(4) 1 calc PR C 2
H61F H 0.7099 0.8152 0.3730 0.144 Uiso 0.455(4) 1 calc PR C 2
C59A C 0.8290(9) 0.8151(7) 0.4365(7) 0.047(3) Uani 0.455(4) 1 d P C 2
H59A H 0.8153 0.7649 0.4477 0.056 Uiso 0.455(4) 1 calc PR C 2
C14A C 0.5164(7) -0.0556(8) 0.2127(9) 0.039(3) Uani 0.332(7) 1 d P D 2
H14A H 0.4850 -0.0858 0.1650 0.047 Uiso 0.332(7) 1 calc PR D 2
C15A C 0.466(2) -0.059(2) 0.263(2) 0.046(6) Uani 0.332(7) 1 d P D 2
H15D H 0.4174 -0.0404 0.2393 0.069 Uiso 0.332(7) 1 calc PR D 2
H15E H 0.4964 -0.0288 0.3093 0.069 Uiso 0.332(7) 1 calc PR D 2
H15F H 0.4538 -0.1091 0.2711 0.069 Uiso 0.332(7) 1 calc PR D 2
C16A C 0.5970(6) -0.0832(4) 0.2455(5) 0.050(3) Uani 0.332(7) 1 d P D 2
H16D H 0.6252 -0.0810 0.2108 0.074 Uiso 0.332(7) 1 calc PR D 2
H16E H 0.5868 -0.1334 0.2553 0.074 Uiso 0.332(7) 1 calc PR D 2
H16F H 0.6293 -0.0524 0.2911 0.074 Uiso 0.332(7) 1 calc PR D 2
C38A C 1.2037(4) 0.9892(4) 0.2979(5) 0.0543(18) Uani 0.455(4) 1 d P C 2
H38A H 1.1907 1.0230 0.2601 0.065 Uiso 0.455(4) 1 calc PR C 2
C40A C 1.1819(7) 1.0202(6) 0.3602(6) 0.067(3) Uani 0.455(4) 1 d P C 2
H40D H 1.1246 1.0189 0.3441 0.100 Uiso 0.455(4) 1 calc PR C 2
H40E H 1.2091 1.0705 0.3763 0.100 Uiso 0.455(4) 1 calc PR C 2
H40F H 1.1977 0.9913 0.4006 0.100 Uiso 0.455(4) 1 calc PR C 2
C39A C 1.2940(11) 0.9907(11) 0.3211(9) 0.086(5) Uani 0.455(4) 1 d P C 2
H39D H 1.3068 0.9712 0.2794 0.128 Uiso 0.455(4) 1 calc PR C 2
H39E H 1.3105 0.9609 0.3607 0.128 Uiso 0.455(4) 1 calc PR C 2
H39F H 1.3217 1.0407 0.3378 0.128 Uiso 0.455(4) 1 calc PR C 2
P6A P 0.93040(18) 0.91719(17) 0.14874(17) 0.0322(5) Uani 0.455(4) 1 d P C 2
C56A C 0.9061(7) 0.8482(4) 0.0067(4) 0.085(3) Uani 0.455(4) 1 d P C 2
H56D H 0.9584 0.8362 0.0312 0.127 Uiso 0.455(4) 1 calc PR C 2
H56E H 0.9119 0.8940 -0.0134 0.127 Uiso 0.455(4) 1 calc PR C 2
H56F H 0.8752 0.8095 -0.0328 0.127 Uiso 0.455(4) 1 calc PR C 2
C55A C 0.7760(5) 0.8707(7) 0.0300(7) 0.126(5) Uani 0.455(4) 1 d P C 2
H55D H 0.7526 0.8738 0.0682 0.190 Uiso 0.455(4) 1 calc PR C 2
H55E H 0.7447 0.8310 -0.0082 0.190 Uiso 0.455(4) 1 calc PR C 2
H55F H 0.7767 0.9165 0.0091 0.190 Uiso 0.455(4) 1 calc PR C 2
C54A C 0.8620(6) 0.8560(6) 0.0633(6) 0.057(3) Uani 0.455(4) 1 d P C 2
H54A H 0.8560 0.8068 0.0792 0.068 Uiso 0.455(4) 1 calc PR C 2
C53A C 0.9986(8) 1.0798(7) 0.1987(8) 0.078(4) Uani 0.455(4) 1 d P C 2
H53D H 1.0424 1.0663 0.2375 0.116 Uiso 0.455(4) 1 calc PR C 2
H53E H 0.9548 1.0844 0.2164 0.116 Uiso 0.455(4) 1 calc PR C 2
H53F H 1.0164 1.1262 0.1845 0.116 Uiso 0.455(4) 1 calc PR C 2
C51A C 0.9620(4) 1.0028(3) 0.1121(4) 0.0357(14) Uani 0.455(4) 1 d P C 2
H51A H 1.0050 0.9971 0.0919 0.043 Uiso 0.455(4) 1 calc PR C 2
C52A C 0.8952(4) 1.0377(3) 0.0595(4) 0.0559(18) Uani 0.455(4) 1 d P C 2
H52D H 0.8707 1.0059 0.0131 0.084 Uiso 0.455(4) 1 calc PR C 2
H52E H 0.9180 1.0851 0.0508 0.084 Uiso 0.455(4) 1 calc PR C 2
H52F H 0.8551 1.0439 0.0816 0.084 Uiso 0.455(4) 1 calc PR C 2
C64A C 0.9403(7) 0.8014(7) 0.5585(5) 0.092(4) Uani 0.455(4) 1 d P C 2
H64D H 0.8849 0.8050 0.5502 0.138 Uiso 0.455(4) 1 calc PR C 2
H64E H 0.9735 0.8489 0.5790 0.138 Uiso 0.455(4) 1 calc PR C 2
H64F H 0.9568 0.7661 0.5925 0.138 Uiso 0.455(4) 1 calc PR C 2
C63A C 1.0357(8) 0.7702(9) 0.4964(7) 0.105(6) Uani 0.455(4) 1 d P C 2
H63D H 1.0405 0.7537 0.4497 0.158 Uiso 0.455(4) 1 calc PR C 2
H63E H 1.0529 0.7353 0.5307 0.158 Uiso 0.455(4) 1 calc PR C 2
H63F H 1.0690 0.8178 0.5161 0.158 Uiso 0.455(4) 1 calc PR C 2
C62A C 0.9497(5) 0.7761(6) 0.4850(5) 0.062(3) Uani 0.455(4) 1 d P C 2
H62A H 0.9202 0.7252 0.4704 0.074 Uiso 0.455(4) 1 calc PR C 2
C50A C 0.8475(11) 0.9284(9) 0.1789(10) 0.044(4) Uiso 0.177(7) 1 d P C 2
C58A C 0.9397(9) 0.9300(7) 0.4261(8) 0.030(3) Uiso 0.177(7) 1 d P C 2
C41A C 1.0106(12) 0.7526(13) 0.2115(11) 0.070(6) Uiso 0.177(7) 1 d P C 2
C49A C 0.8906(11) 0.9597(8) 0.2565(9) 0.019(3) Uiso 0.177(7) 1 d P C 2

loop_
_atom_site_aniso_label
_atom_site_aniso_U_11
_atom_site_aniso_U_22
_atom_site_aniso_U_33
_atom_site_aniso_U_23
_atom_site_aniso_U_13
_atom_site_aniso_U_12
Co1 0.02344(14) 0.02079(13) 0.02395(14) 0.00254(10) 0.00672(11) 0.00517(10)
Co3 0.02631(14) 0.02054(13) 0.02847(14) 0.00049(11) 0.01292(12) 0.00156(11)
Co2 0.02556(14) 0.02241(14) 0.02309(13) 0.00214(10) 0.00712(11) 0.00447(11)
Co6 0.02145(13) 0.02687(14) 0.02697(14) 0.00354(11) 0.00941(11) 0.00772(11)
Co5 0.02228(14) 0.02606(14) 0.02626(14) 0.00379(11) 0.00810(11) 0.00678(11)
Co4 0.02746(14) 0.02383(14) 0.02836(14) 0.00732(11) 0.01119(12) 0.00542(11)
P4 0.0319(3) 0.0244(3) 0.0307(3) -0.0009(2) 0.0124(2) 0.0001(2)
P1 0.0260(3) 0.0273(3) 0.0262(3) 0.0053(2) 0.0083(2) 0.0088(2)
P3 0.0336(3) 0.0268(3) 0.0251(3) 0.0043(2) 0.0087(2) 0.0048(2)
P10 0.0269(3) 0.0381(3) 0.0252(3) 0.0029(2) 0.0065(2) 0.0080(2)
P2 0.0241(3) 0.0239(3) 0.0290(3) 0.0034(2) 0.0071(2) 0.0035(2)
P11 0.0278(3) 0.0298(3) 0.0398(3) 0.0105(2) 0.0134(2) 0.0061(2)
P12 0.0256(3) 0.0511(4) 0.0255(3) 0.0040(2) 0.0096(2) 0.0138(3)
P8 0.0458(3) 0.0230(3) 0.0337(3) -0.0014(2) 0.0194(3) -0.0024(2)
P9 0.0304(3) 0.0270(3) 0.0485(4) 0.0104(2) 0.0165(3) 0.0089(2)
P5 0.0310(3) 0.0363(3) 0.0457(3) 0.0134(3) 0.0206(3) 0.0069(2)
P7 0.0756(5) 0.0528(4) 0.0446(4) -0.0204(3) 0.0406(4) -0.0336(4)
C34 0.0396(16) 0.089(2) 0.129(3) 0.074(2) 0.0448(19) 0.0307(16)
N3 0.0353(10) 0.0331(10) 0.0585(13) 0.0220(9) 0.0257(10) 0.0145(8)
N5 0.0272(9) 0.0303(9) 0.0286(9) 0.0024(7) 0.0080(8) 0.0138(7)
N2 0.0270(9) 0.0224(9) 0.0335(9) 0.0046(7) 0.0106(8) 0.0061(7)
N6 0.0232(9) 0.0308(9) 0.0316(9) 0.0064(7) 0.0093(7) 0.0072(7)
C42 0.105(3) 0.0398(16) 0.094(2) -0.0207(16) 0.076(2) -0.0063(16)
N1 0.0329(9) 0.0228(9) 0.0239(9) 0.0021(7) 0.0077(7) 0.0058(7)
N4 0.0508(12) 0.0234(10) 0.0595(13) -0.0055(9) 0.0346(11) -0.0031(9)
C72 0.0656(19) 0.0277(13) 0.083(2) 0.0041(13) 0.0374(17) 0.0053(12)
C66 0.0269(12) 0.0439(14) 0.0481(14) 0.0109(11) 0.0092(11) -0.0004(10)
C65 0.0247(11) 0.0450(14) 0.0350(12) 0.0059(10) 0.0030(10) 0.0000(10)
C2 0.0250(11) 0.0325(11) 0.0378(12) 0.0068(9) 0.0084(9) 0.0092(9)
C74 0.0508(15) 0.0363(13) 0.0577(16) 0.0138(11) 0.0332(13) 0.0218(11)
C10 0.0434(13) 0.0272(11) 0.0359(12) -0.0033(9) 0.0191(11) 0.0021(10)
C94 0.0390(13) 0.0427(14) 0.0372(13) -0.0051(11) 0.0052(11) 0.0067(11)
C80 0.095(3) 0.0418(18) 0.109(3) -0.0115(18) 0.004(2) 0.0237(18)
C90 0.0231(11) 0.0562(15) 0.0337(12) 0.0039(11) 0.0054(10) 0.0102(10)
C82 0.0378(13) 0.0521(15) 0.0320(12) -0.0048(10) 0.0100(10) 0.0204(11)
C89 0.0302(12) 0.0547(15) 0.0329(12) 0.0058(11) 0.0101(10) 0.0218(11)
C70 0.0400(13) 0.0289(12) 0.0629(16) 0.0121(11) 0.0211(12) 0.0022(10)
C18 0.0473(14) 0.0301(12) 0.0251(11) 0.0014(9) 0.0078(10) 0.0029(10)
C85 0.0532(17) 0.115(3) 0.0335(14) 0.0179(16) 0.0139(13) 0.0390(18)
C17 0.0395(12) 0.0268(11) 0.0260(11) 0.0002(8) 0.0066(10) -0.0012(9)
C4 0.0337(12) 0.0420(13) 0.0366(13) -0.0037(10) 0.0062(10) -0.0048(10)
C1 0.0295(11) 0.0305(11) 0.0363(12) 0.0088(9) 0.0085(10) 0.0105(9)
C11 0.0341(12) 0.0453(14) 0.0348(12) -0.0036(10) 0.0080(10) -0.0049(11)
C44 0.096(2) 0.0515(17) 0.0348(14) -0.0008(12) 0.0082(15) -0.0314(17)
C22 0.0414(13) 0.0346(12) 0.0268(11) 0.0081(9) 0.0068(10) 0.0057(10)
C6 0.0307(11) 0.0337(12) 0.0343(12) 0.0058(9) 0.0129(10) 0.0055(9)
C31 0.0551(16) 0.0462(15) 0.0459(15) 0.0197(12) 0.0229(13) 0.0101(12)
C96 0.0510(17) 0.0646(19) 0.0558(18) -0.0190(15) -0.0065(14) 0.0060(15)
C5 0.0488(15) 0.0286(12) 0.0489(15) 0.0030(10) 0.0124(12) -0.0043(11)
C7 0.0409(14) 0.0497(15) 0.0352(13) -0.0036(11) 0.0126(11) 0.0032(11)
C30 0.0383(12) 0.0312(12) 0.0410(13) 0.0132(10) 0.0141(11) 0.0143(10)
C45 0.0474(17) 0.0629(19) 0.0610(19) 0.0061(15) -0.0020(15) -0.0092(14)
C33 0.0338(14) 0.088(2) 0.106(3) 0.073(2) 0.0281(16) 0.0238(15)
C25 0.0502(14) 0.0273(11) 0.0309(11) 0.0044(9) 0.0197(11) 0.0122(10)
C57 0.090(2) 0.0532(17) 0.0552(18) -0.0225(14) 0.0423(18) -0.0382(17)
C43 0.0678(18) 0.0403(14) 0.0319(13) 0.0037(11) 0.0084(13) -0.0200(13)
C81 0.0396(13) 0.0314(12) 0.0392(13) -0.0007(10) 0.0122(11) 0.0156(10)
C24 0.0358(13) 0.0466(15) 0.0494(15) 0.0196(12) 0.0050(11) 0.0096(11)
C19 0.0446(14) 0.0357(12) 0.0396(13) 0.0081(10) 0.0217(11) 0.0077(10)
C26 0.0376(12) 0.0334(12) 0.0387(12) 0.0092(10) 0.0190(10) 0.0166(10)
C29 0.0345(14) 0.076(2) 0.0603(18) 0.0030(15) -0.0053(13) 0.0221(14)
C32 0.0604(17) 0.0294(13) 0.0543(16) 0.0076(11) 0.0199(14) 0.0043(12)
C86 0.0333(13) 0.088(2) 0.0492(16) 0.0218(15) 0.0226(12) 0.0175(14)
C20 0.0489(16) 0.0544(16) 0.0635(18) 0.0122(14) 0.0294(14) 0.0195(13)
C8 0.0376(13) 0.0498(15) 0.0473(14) 0.0095(12) 0.0230(12) 0.0077(11)
C68 0.0656(19) 0.0558(17) 0.076(2) 0.0130(15) 0.0461(17) 0.0254(15)
C3 0.0265(11) 0.0309(11) 0.0373(12) 0.0020(9) 0.0068(10) -0.0006(9)
C9 0.0369(12) 0.0246(11) 0.0469(13) 0.0026(9) 0.0216(11) 0.0063(9)
C95 0.0619(18) 0.0588(18) 0.0523(17) -0.0159(14) 0.0194(15) 0.0144(15)
C47 0.084(2) 0.0544(17) 0.0440(16) 0.0126(13) 0.0207(16) -0.0214(16)
C27 0.0277(11) 0.0452(14) 0.0363(12) 0.0048(10) 0.0046(10) 0.0070(10)
C93 0.076(2) 0.089(2) 0.0459(17) 0.0301(16) 0.0254(16) 0.0228(18)
C35 0.0492(17) 0.109(3) 0.0615(19) 0.0235(19) 0.0373(16) 0.0195(17)
C75 0.0426(15) 0.0517(16) 0.0753(19) 0.0338(14) 0.0275(14) 0.0225(12)
C73 0.0308(12) 0.0438(14) 0.0603(16) 0.0225(12) 0.0242(12) 0.0161(10)
C91 0.0399(14) 0.0543(16) 0.0337(13) 0.0121(11) 0.0028(11) 0.0110(12)
C71 0.0533(17) 0.0386(14) 0.076(2) 0.0264(14) 0.0207(15) 0.0113(12)
C13 0.0282(13) 0.085(2) 0.0465(15) 0.0000(14) 0.0075(12) 0.0042(13)
C87 0.0320(15) 0.128(3) 0.075(2) 0.022(2) 0.0187(15) 0.0005(18)
C67 0.0407(14) 0.0464(14) 0.0538(15) 0.0185(12) 0.0287(12) 0.0139(11)
C88 0.062(2) 0.142(3) 0.067(2) 0.038(2) 0.0474(18) 0.050(2)
C77 0.0555(17) 0.073(2) 0.0542(17) 0.0196(15) 0.0182(14) 0.0285(15)
C12 0.065(2) 0.0608(19) 0.0468(16) -0.0124(14) 0.0051(15) -0.0177(15)
C23 0.0480(14) 0.0360(13) 0.0414(13) 0.0148(10) 0.0119(12) 0.0094(11)
C83 0.0386(14) 0.081(2) 0.0255(12) -0.0028(12) 0.0086(10) 0.0258(13)
C92 0.0466(15) 0.0483(16) 0.0541(16) 0.0156(13) 0.0016(13) 0.0103(12)
C28 0.0475(15) 0.0597(17) 0.0326(13) -0.0043(12) 0.0036(11) 0.0075(13)
C21 0.073(2) 0.0652(19) 0.0468(16) 0.0119(14) 0.0365(15) 0.0129(16)
C84 0.0387(14) 0.081(2) 0.0318(13) -0.0138(13) 0.0000(11) 0.0160(14)
C76 0.074(2) 0.144(4) 0.142(4) 0.112(3) 0.067(3) 0.048(3)
C46 0.078(2) 0.0231(12) 0.0443(14) 0.0009(10) 0.0180(14) 0.0004(12)
C78 0.0534(17) 0.0327(14) 0.080(2) -0.0014(13) 0.0039(15) 0.0106(12)
C37 0.061(2) 0.240(6) 0.129(4) 0.138(4) 0.055(3) 0.048(3)
C79 0.0491(19) 0.050(2) 0.160(4) -0.005(2) 0.007(2) -0.0071(16)
C69 0.0464(16) 0.072(2) 0.076(2) 0.0266(16) 0.0364(16) 0.0088(14)
C48 0.095(3) 0.0388(16) 0.076(2) 0.0101(15) 0.025(2) 0.0222(16)
C36 0.105(4) 0.259(7) 0.105(4) -0.079(4) 0.071(3) -0.014(4)
C59 0.077(7) 0.058(7) 0.061(8) -0.010(4) 0.052(7) -0.004(5)
C60 0.065(4) 0.067(4) 0.062(3) 0.004(3) 0.042(3) -0.004(3)
C61 0.121(7) 0.055(4) 0.213(11) 0.045(6) 0.128(7) 0.047(5)
C15 0.049(6) 0.033(5) 0.045(4) 0.005(4) 0.014(3) -0.005(4)
C14 0.036(4) 0.026(2) 0.040(3) 0.002(2) 0.012(3) -0.002(3)
C16 0.072(3) 0.027(2) 0.053(3) 0.0013(18) 0.023(2) 0.0016(19)
C38 0.030(2) 0.045(3) 0.033(2) 0.021(2) 0.013(2) 0.006(2)
C39 0.026(4) 0.077(5) 0.048(4) 0.020(4) 0.010(3) 0.001(3)
C40 0.046(3) 0.037(4) 0.047(4) 0.009(3) 0.014(3) -0.004(3)
P6 0.0291(8) 0.0252(9) 0.0325(10) 0.0084(7) 0.0073(7) 0.0059(6)
C56 0.099(7) 0.060(4) 0.039(5) -0.006(4) 0.012(5) 0.029(4)
C54 0.046(3) 0.035(3) 0.037(3) 0.006(2) 0.000(3) 0.000(2)
C55 0.041(3) 0.064(4) 0.063(4) 0.009(3) -0.004(3) 0.013(3)
C51 0.036(3) 0.037(3) 0.076(4) 0.025(3) 0.013(3) 0.006(2)
C53 0.070(6) 0.025(4) 0.066(4) 0.018(3) 0.015(4) 0.000(3)
C52 0.073(5) 0.096(6) 0.099(6) 0.059(5) 0.037(4) 0.009(4)
C62 0.049(4) 0.045(3) 0.036(3) 0.009(2) 0.006(3) 0.003(2)
C63 0.050(5) 0.061(4) 0.045(4) 0.018(3) -0.005(3) -0.009(3)
C64 0.090(6) 0.084(6) 0.064(4) 0.028(4) 0.036(4) 0.009(4)
C50 0.034(2) 0.051(3) 0.130(5) 0.021(3) -0.008(3) 0.0208(19)
C58 0.082(3) 0.053(2) 0.054(2) -0.0217(18) 0.040(2) -0.032(2)
C41 0.089(3) 0.0241(17) 0.146(4) 0.026(2) 0.095(3) 0.0270(18)
C49 0.053(2) 0.0339(18) 0.113(4) -0.005(2) 0.035(3) 0.0124(16)
C60A 0.136(8) 0.049(4) 0.064(5) 0.000(3) 0.058(5) 0.020(4)
C61A 0.085(7) 0.124(10) 0.090(8) -0.024(8) 0.059(6) 0.004(7)
C59A 0.075(7) 0.035(5) 0.044(6) 0.003(3) 0.039(5) 0.002(4)
C14A 0.025(7) 0.027(5) 0.058(9) 0.003(5) 0.008(5) -0.004(5)
C15A 0.051(12) 0.036(8) 0.064(12) 0.028(7) 0.031(10) 0.010(7)
C16A 0.062(6) 0.034(4) 0.058(6) 0.011(4) 0.026(5) 0.008(4)
C38A 0.035(3) 0.058(4) 0.067(5) 0.023(4) 0.016(3) -0.005(3)
C40A 0.062(5) 0.062(7) 0.054(6) 0.008(4) 0.006(5) -0.030(5)
C39A 0.042(6) 0.111(10) 0.085(10) 0.025(7) 0.002(7) -0.006(6)
P6A 0.0315(10) 0.0310(12) 0.0359(14) 0.0147(9) 0.0113(8) 0.0070(8)
C56A 0.138(9) 0.053(4) 0.037(4) 0.000(3) 0.006(5) -0.008(5)
C55A 0.059(6) 0.121(9) 0.139(10) 0.062(8) -0.042(6) -0.015(6)
C54A 0.055(5) 0.051(6) 0.046(6) 0.015(5) 0.000(5) -0.007(4)
C53A 0.042(5) 0.036(5) 0.116(11) 0.008(6) -0.022(6) 0.003(4)
C51A 0.043(4) 0.034(3) 0.037(3) 0.018(3) 0.017(3) 0.011(3)
C52A 0.064(4) 0.043(3) 0.055(4) 0.029(3) 0.007(3) 0.014(3)
C64A 0.104(9) 0.122(10) 0.037(4) -0.008(5) 0.029(5) -0.029(7)
C63A 0.078(8) 0.202(17) 0.048(6) 0.066(9) 0.022(5) 0.036(9)
C62A 0.053(5) 0.095(7) 0.044(4) 0.044(5) 0.015(3) 0.023(5)

loop_
_atom_type_symbol
_atom_type_description
_atom_type_scat_dispersion_real
_atom_type_scat_dispersion_imag
_atom_type_scat_source
C C 0.0033 0.0016 'International Tables Vol C Tables 4.2.6.8 and 6.1.1.4'
H H 0.0000 0.0000 'International Tables Vol C Tables 4.2.6.8 and 6.1.1.4'
N N 0.0061 0.0033 'International Tables Vol C Tables 4.2.6.8 and 6.1.1.4'
P P 0.1023 0.0942 'International Tables Vol C Tables 4.2.6.8 and 6.1.1.4'
Co Co 0.3494 0.9721 'International Tables Vol C Tables 4.2.6.8 and 6.1.1.4'

loop_
_geom_angle_atom_site_label_1
_geom_angle_atom_site_label_2
_geom_angle_atom_site_label_3
_geom_angle
N2 Co1 N1 91.33(7)
N2 Co1 P1 150.45(5)
N1 Co1 P1 87.50(5)
N2 Co1 P2 89.15(5)
N1 Co1 P2 119.81(5)
P1 Co1 P2 116.87(2)
N2 Co1 Co2 54.86(5)
N1 Co1 Co2 52.05(5)
P1 Co1 Co2 103.200(19)
P2 Co1 Co2 139.263(19)
N4 Co3 N3 90.85(8)
N4 Co3 P8 154.20(7)
N3 Co3 P8 86.82(6)
N4 Co3 P7 88.78(6)
N3 Co3 P7 121.78(7)
P8 Co3 P7 114.18(3)
N4 Co3 Co4 53.45(6)
N3 Co3 Co4 51.71(5)
P8 Co3 Co4 107.03(2)
P7 Co3 Co4 138.03(2)
N1 Co2 N2 91.32(7)
N1 Co2 P4 153.52(5)
N2 Co2 P4 86.45(5)
N1 Co2 P3 88.94(5)
N2 Co2 P3 119.97(5)
P4 Co2 P3 114.95(2)
N1 Co2 Co1 54.77(5)
N2 Co2 Co1 52.13(5)
P4 Co2 Co1 104.97(2)
P3 Co2 Co1 139.08(2)
N5 Co6 N6 93.02(7)
N5 Co6 P9 149.91(5)
N6 Co6 P9 87.04(5)
N5 Co6 P12 88.60(5)
N6 Co6 P12 121.18(5)
P9 Co6 P12 116.95(3)
N5 Co6 Co5 54.20(5)
N6 Co6 Co5 52.06(5)
P9 Co6 Co5 104.87(2)
P12 Co6 Co5 137.65(2)
N6 Co5 N5 93.45(7)
N6 Co5 P10 149.55(5)
N5 Co5 P10 86.99(5)
N6 Co5 P11 88.66(5)
N5 Co5 P11 121.11(5)
P10 Co5 P11 117.03(3)
N6 Co5 Co6 54.61(5)
N5 Co5 Co6 52.20(5)
P10 Co5 Co6 104.41(2)
P11 Co5 Co6 138.06(2)
N3 Co4 N4 91.83(8)
N3 Co4 P6A 146.74(10)
N4 Co4 P6A 96.66(11)
N3 Co4 C41A 38.3(5)
N4 Co4 C41A 124.9(6)
P6A Co4 C41A 115.0(6)
N3 Co4 P5 89.12(6)
N4 Co4 P5 115.10(6)
P6A Co4 P5 115.59(8)
C41A Co4 P5 91.2(5)
N3 Co4 P6 147.83(9)
N4 Co4 P6 82.14(9)
P6A Co4 P6 14.53(6)
C41A Co4 P6 124.9(6)
P5 Co4 P6 122.10(7)
N3 Co4 Co3 54.52(5)
N4 Co4 Co3 51.91(5)
P6A Co4 Co3 107.86(8)
C41A Co4 Co3 75.1(5)
P5 Co4 Co3 136.17(2)
P6 Co4 Co3 99.00(7)
C10 P4 C11 101.27(11)
C10 P4 C14A 104.2(5)
C11 P4 C14A 94.8(4)
C10 P4 C14 102.1(2)
C11 P4 C14 111.8(2)
C10 P4 Co2 100.74(7)
C11 P4 Co2 123.07(8)
C14A P4 Co2 128.8(4)
C14 P4 Co2 113.72(19)
C26 P1 C27 99.51(11)
C26 P1 C30 101.90(10)
C27 P1 C30 102.51(11)
C26 P1 Co1 101.16(7)
C27 P1 Co1 122.27(8)
C30 P1 Co1 124.48(8)
C18 P3 C22 100.79(10)
C18 P3 C19 102.56(11)
C22 P3 C19 100.68(11)
C18 P3 Co2 99.21(7)
C22 P3 Co2 126.52(8)
C19 P3 Co2 122.31(8)
C90 P10 C94 100.11(12)
C90 P10 C91 101.61(11)
C94 P10 C91 103.13(12)
C90 P10 Co5 101.39(7)
C94 P10 Co5 122.71(8)
C91 P10 Co5 123.13(9)
C2 P2 C6 102.53(10)
C2 P2 C3 101.15(10)
C6 P2 C3 101.18(10)
C2 P2 Co1 98.91(7)
C6 P2 Co1 122.14(7)
C3 P2 Co1 126.24(8)
C66 P11 C67 102.90(12)
C66 P11 C70 100.31(12)
C67 P11 C70 100.23(11)
C66 P11 Co5 99.06(8)
C67 P11 Co5 120.99(8)
C70 P11 Co5 128.49(8)
C82 P12 C86 102.95(12)
C82 P12 C83 100.00(12)
C86 P12 C83 100.91(12)
C82 P12 Co6 99.17(7)
C86 P12 Co6 121.07(10)
C83 P12 Co6 127.84(8)
C42 P8 C43 101.67(16)
C42 P8 C46 101.03(14)
C43 P8 C46 102.50(12)
C42 P8 Co3 100.49(10)
C43 P8 Co3 123.57(9)
C46 P8 Co3 122.96(9)
C74 P9 C75 101.23(12)
C74 P9 C78 99.67(14)
C75 P9 C78 102.68(14)
C74 P9 Co6 100.89(8)
C75 P9 Co6 124.19(10)
C78 P9 Co6 122.91(9)
C35 P5 C34 100.75(16)
C35 P5 C38A 91.1(3)
C34 P5 C38A 113.8(3)
C35 P5 C38 107.98(19)
C34 P5 C38 90.6(2)
C35 P5 Co4 125.30(11)
C34 P5 Co4 99.66(9)
C38A P5 Co4 124.8(2)
C38 P5 Co4 121.94(14)
C62A P7 C59A 84.0(5)
C62A P7 C58 96.1(4)
C59A P7 C58 108.2(5)
C62A P7 C59 101.6(5)
C58 P7 C59 103.7(4)
C62A P7 C58A 117.7(6)
C59A P7 C58A 92.2(6)
C59 P7 C58A 82.0(5)
C59A P7 C62 94.9(4)
C58 P7 C62 101.7(3)
C59 P7 C62 112.7(4)
C58A P7 C62 126.8(5)
C62A P7 Co3 134.0(4)
C59A P7 Co3 129.2(4)
C58 P7 Co3 100.38(11)
C59 P7 Co3 115.4(3)
C58A P7 Co3 94.5(4)
C62 P7 Co3 119.5(2)
C33 C34 P5 106.36(19)
C33 C34 H34A 110.5
P5 C34 H34A 110.5
C33 C34 H34B 110.5
P5 C34 H34B 110.5
H34A C34 H34B 108.6
C41A N3 C33 121.4(9)
C33 N3 C41 105.1(3)
C41A N3 Co4 78.5(10)
C33 N3 Co4 110.27(16)
C41 N3 Co4 117.4(2)
C41A N3 Co3 108.3(9)
C33 N3 Co3 130.1(2)
C41 N3 Co3 116.88(18)
Co4 N3 Co3 73.77(6)
C81 N5 C89 106.72(16)
C81 N5 Co6 108.34(13)
C89 N5 Co6 120.62(15)
C81 N5 Co5 127.55(14)
C89 N5 Co5 116.84(13)
Co6 N5 Co5 73.60(6)
C9 N2 C1 106.66(16)
C9 N2 Co1 120.59(14)
C1 N2 Co1 108.36(12)
C9 N2 Co2 115.54(13)
C1 N2 Co2 129.44(14)
Co1 N2 Co2 73.01(6)
C65 N6 C73 106.15(17)
C65 N6 Co5 108.73(13)
C73 N6 Co5 121.10(15)
C65 N6 Co6 128.44(14)
C73 N6 Co6 116.31(13)
Co5 N6 Co6 73.33(6)
C41 C42 P8 109.1(2)
C41A C42 P8 108.4(7)
C41 C42 H42A 109.9
C41A C42 H42A 136.0
P8 C42 H42A 109.9
C41 C42 H42B 109.9
C41A C42 H42B 77.7
P8 C42 H42B 109.9
H42A C42 H42B 108.3
C17 N1 C25 106.64(16)
C17 N1 Co2 108.49(13)
C25 N1 Co2 120.13(14)
C17 N1 Co1 129.53(14)
C25 N1 Co1 115.56(13)
Co2 N1 Co1 73.18(6)
C49 N4 C57 104.9(3)
C57 N4 C49A 131.3(5)
C49 N4 Co3 123.4(2)
C57 N4 Co3 107.93(17)
C49A N4 Co3 104.5(5)
C49 N4 Co4 118.1(3)
C57 N4 Co4 126.16(19)
C49A N4 Co4 96.8(4)
Co3 N4 Co4 74.63(6)
C70 C72 H72A 109.5
C70 C72 H72B 109.5
H72A C72 H72B 109.5
C70 C72 H72C 109.5
H72A C72 H72C 109.5
H72B C72 H72C 109.5
C65 C66 P11 107.40(15)
C65 C66 H66A 110.2
P11 C66 H66A 110.2
C65 C66 H66B 110.2
P11 C66 H66B 110.2
H66A C66 H66B 108.5
N6 C65 C66 112.01(19)
N6 C65 H65A 109.2
C66 C65 H65A 109.2
N6 C65 H65B 109.2
C66 C65 H65B 109.2
H65A C65 H65B 107.9
C1 C2 P2 108.09(14)
C1 C2 H2A 110.1
P2 C2 H2A 110.1
C1 C2 H2B 110.1
P2 C2 H2B 110.1
H2A C2 H2B 108.4
C73 C74 P9 109.69(16)
C73 C74 H74A 109.7
P9 C74 H74A 109.7
C73 C74 H74B 109.7
P9 C74 H74B 109.7
H74A C74 H74B 108.2
C9 C10 P4 107.37(15)
C9 C10 H10A 110.2
P4 C10 H10A 110.2
C9 C10 H10B 110.2
P4 C10 H10B 110.2
H10A C10 H10B 108.5
C95 C94 C96 111.7(2)
C95 C94 P10 113.11(18)
C96 C94 P10 115.73(19)
C95 C94 H94 105.0
C96 C94 H94 105.0
P10 C94 H94 105.0
C78 C80 H80A 109.5
C78 C80 H80B 109.5
H80A C80 H80B 109.5
C78 C80 H80C 109.5
H80A C80 H80C 109.5
H80B C80 H80C 109.5
C89 C90 P10 109.07(16)
C89 C90 H90A 109.9
P10 C90 H90A 109.9
C89 C90 H90B 109.9
P10 C90 H90B 109.9
H90A C90 H90B 108.3
C81 C82 P12 107.25(15)
C81 C82 H82A 110.3
P12 C82 H82A 110.3
C81 C82 H82B 110.3
P12 C82 H82B 110.3
H82A C82 H82B 108.5
N5 C89 C90 112.88(17)
N5 C89 H89A 109.0
C90 C89 H89A 109.0
N5 C89 H89B 109.0
C90 C89 H89B 109.0
H89A C89 H89B 107.8
C72 C70 C71 110.8(2)
C72 C70 P11 109.03(17)
C71 C70 P11 114.13(19)
C72 C70 H70 107.5
C71 C70 H70 107.5
P11 C70 H70 107.5
C17 C18 P3 107.56(14)
C17 C18 H18A 110.2
P3 C18 H18A 110.2
C17 C18 H18B 110.2
P3 C18 H18B 110.2
H18A C18 H18B 108.5
C83 C85 H85A 109.5
C83 C85 H85B 109.5
H85A C85 H85B 109.5
C83 C85 H85C 109.5
H85A C85 H85C 109.5
H85B C85 H85C 109.5
N1 C17 C18 112.79(18)
N1 C17 H17A 109.0
C18 C17 H17A 109.0
N1 C17 H17B 109.0
C18 C17 H17B 109.0
H17A C17 H17B 107.8
C3 C4 H4A 109.5
C3 C4 H4B 109.5
H4A C4 H4B 109.5
C3 C4 H4C 109.5
H4A C4 H4C 109.5
H4B C4 H4C 109.5
N2 C1 C2 112.39(17)
N2 C1 H1A 109.1
C2 C1 H1A 109.1
N2 C1 H1B 109.1
C2 C1 H1B 109.1
H1A C1 H1B 107.9
C12 C11 C13 111.9(2)
C12 C11 P4 117.1(2)
C13 C11 P4 112.46(17)
C12 C11 H11 104.6
C13 C11 H11 104.6
P4 C11 H11 104.6
C43 C44 H44A 109.5
C43 C44 H44B 109.5
H44A C44 H44B 109.5
C43 C44 H44C 109.5
H44A C44 H44C 109.5
H44B C44 H44C 109.5
C24 C22 C23 110.4(2)
C24 C22 P3 109.11(15)
C23 C22 P3 113.50(16)
C24 C22 H22 107.9
C23 C22 H22 107.9
P3 C22 H22 107.9
C7 C6 C8 110.65(19)
C7 C6 P2 110.63(15)
C8 C6 P2 114.90(16)
C7 C6 H6 106.7
C8 C6 H6 106.7
P2 C6 H6 106.7
C30 C31 H31A 109.5
C30 C31 H31B 109.5
H31A C31 H31B 109.5
C30 C31 H31C 109.5
H31A C31 H31C 109.5
H31B C31 H31C 109.5
C94 C96 H96A 109.5
C94 C96 H96B 109.5
H96A C96 H96B 109.5
C94 C96 H96C 109.5
H96A C96 H96C 109.5
H96B C96 H96C 109.5
C3 C5 H5A 109.5
C3 C5 H5B 109.5
H5A C5 H5B 109.5
C3 C5 H5C 109.5
H5A C5 H5C 109.5
H5B C5 H5C 109.5
C6 C7 H7A 109.5
C6 C7 H7B 109.5
H7A C7 H7B 109.5
C6 C7 H7C 109.5
H7A C7 H7C 109.5
H7B C7 H7C 109.5
C32 C30 C31 110.8(2)
C32 C30 P1 111.13(16)
C31 C30 P1 111.32(16)
C32 C30 H30 107.8
C31 C30 H30 107.8
P1 C30 H30 107.8
C43 C45 H45A 109.5
C43 C45 H45B 109.5
H45A C45 H45B 109.5
C43 C45 H45C 109.5
H45A C45 H45C 109.5
H45B C45 H45C 109.5
N3 C33 C34 112.7(3)
N3 C33 H33A 109.0
C34 C33 H33A 109.0
N3 C33 H33B 109.0
C34 C33 H33B 109.0
H33A C33 H33B 107.8
N1 C25 C26 113.22(17)
N1 C25 H25A 108.9
C26 C25 H25A 108.9
N1 C25 H25B 108.9
C26 C25 H25B 108.9
H25A C25 H25B 107.7
N4 C57 C58 114.1(3)
N4 C57 C58A 91.5(5)
N4 C57 H57A 108.7
C58 C57 H57A 108.7
C58A C57 H57A 97.3
N4 C57 H57B 108.7
C58 C57 H57B 108.7
C58A C57 H57B 139.9
H57A C57 H57B 107.6
C45 C43 C44 111.2(3)
C45 C43 P8 112.53(18)
C44 C43 P8 116.4(2)
C45 C43 H43 105.2
C44 C43 H43 105.2
P8 C43 H43 105.2
N5 C81 C82 112.10(19)
N5 C81 H81A 109.2
C82 C81 H81A 109.2
N5 C81 H81B 109.2
C82 C81 H81B 109.2
H81A C81 H81B 107.9
C22 C24 H24A 109.5
C22 C24 H24B 109.5
H24A C24 H24B 109.5
C22 C24 H24C 109.5
H24A C24 H24C 109.5
H24B C24 H24C 109.5
C20 C19 C21 110.4(2)
C20 C19 P3 110.63(17)
C21 C19 P3 114.63(19)
C20 C19 H19 106.9
C21 C19 H19 106.9
P3 C19 H19 106.9
C25 C26 P1 109.88(15)
C25 C26 H26A 109.7
P1 C26 H26A 109.7
C25 C26 H26B 109.7
P1 C26 H26B 109.7
H26A C26 H26B 108.2
C27 C29 H29A 109.5
C27 C29 H29B 109.5
H29A C29 H29B 109.5
C27 C29 H29C 109.5
H29A C29 H29C 109.5
H29B C29 H29C 109.5
C30 C32 H32A 109.5
C30 C32 H32B 109.5
H32A C32 H32B 109.5
C30 C32 H32C 109.5
H32A C32 H32C 109.5
H32B C32 H32C 109.5
C87 C86 C88 110.3(2)
C87 C86 P12 110.05(19)
C88 C86 P12 115.3(2)
C87 C86 H86 106.9
C88 C86 H86 106.9
P12 C86 H86 106.9
C19 C20 H20A 109.5
C19 C20 H20B 109.5
H20A C20 H20B 109.5
C19 C20 H20C 109.5
H20A C20 H20C 109.5
H20B C20 H20C 109.5
C6 C8 H8A 109.5
C6 C8 H8B 109.5
H8A C8 H8B 109.5
C6 C8 H8C 109.5
H8A C8 H8C 109.5
H8B C8 H8C 109.5
C67 C68 H68A 109.5
C67 C68 H68B 109.5
H68A C68 H68B 109.5
C67 C68 H68C 109.5
H68A C68 H68C 109.5
H68B C68 H68C 109.5
C4 C3 C5 110.5(2)
C4 C3 P2 108.81(15)
C5 C3 P2 114.23(16)
C4 C3 H3 107.7
C5 C3 H3 107.7
P2 C3 H3 107.7
N2 C9 C10 112.42(17)
N2 C9 H9A 109.1
C10 C9 H9A 109.1
N2 C9 H9B 109.1
C10 C9 H9B 109.1
H9A C9 H9B 107.9
C94 C95 H95A 109.5
C94 C95 H95B 109.5
H95A C95 H95B 109.5
C94 C95 H95C 109.5
H95A C95 H95C 109.5
H95B C95 H95C 109.5
C46 C47 H47A 109.5
C46 C47 H47B 109.5
H47A C47 H47B 109.5
C46 C47 H47C 109.5
H47A C47 H47C 109.5
H47B C47 H47C 109.5
C28 C27 C29 111.1(2)
C28 C27 P1 113.85(17)
C29 C27 P1 115.35(18)
C28 C27 H27 105.1
C29 C27 H27 105.1
P1 C27 H27 105.1
C91 C93 H93A 109.5
C91 C93 H93B 109.5
H93A C93 H93B 109.5
C91 C93 H93C 109.5
H93A C93 H93C 109.5
H93B C93 H93C 109.5
C36 C35 C37 111.0(4)
C36 C35 P5 110.5(3)
C37 C35 P5 110.2(3)
C36 C35 H35 108.4
C37 C35 H35 108.4
P5 C35 H35 108.4
C77 C75 C76 110.9(3)
C77 C75 P9 111.91(19)
C76 C75 P9 109.81(19)
C77 C75 H75 108.0
C76 C75 H75 108.0
P9 C75 H75 108.0
N6 C73 C74 112.83(19)
N6 C73 H73A 109.0
C74 C73 H73A 109.0
N6 C73 H73B 109.0
C74 C73 H73B 109.0
H73A C73 H73B 107.8
C92 C91 C93 110.5(2)
C92 C91 P10 109.99(17)
C93 C91 P10 111.15(19)
C92 C91 H91 108.4
C93 C91 H91 108.4
P10 C91 H91 108.4
C70 C71 H71A 109.5
C70 C71 H71B 109.5
H71A C71 H71B 109.5
C70 C71 H71C 109.5
H71A C71 H71C 109.5
H71B C71 H71C 109.5
C11 C13 H13A 109.5
C11 C13 H13B 109.5
H13A C13 H13B 109.5
C11 C13 H13C 109.5
H13A C13 H13C 109.5
H13B C13 H13C 109.5
C86 C87 H87A 109.5
C86 C87 H87B 109.5
H87A C87 H87B 109.5
C86 C87 H87C 109.5
H87A C87 H87C 109.5
H87B C87 H87C 109.5
C68 C67 C69 110.6(2)
C68 C67 P11 111.08(17)
C69 C67 P11 115.5(2)
C68 C67 H67 106.4
C69 C67 H67 106.4
P11 C67 H67 106.4
C86 C88 H88A 109.5
C86 C88 H88B 109.5
H88A C88 H88B 109.5
C86 C88 H88C 109.5
H88A C88 H88C 109.5
H88B C88 H88C 109.5
C75 C77 H77A 109.5
C75 C77 H77B 109.5
H77A C77 H77B 109.5
C75 C77 H77C 109.5
H77A C77 H77C 109.5
H77B C77 H77C 109.5
C11 C12 H12A 109.5
C11 C12 H12B 109.5
H12A C12 H12B 109.5
C11 C12 H12C 109.5
H12A C12 H12C 109.5
H12B C12 H12C 109.5
C22 C23 H23A 109.5
C22 C23 H23B 109.5
H23A C23 H23B 109.5
C22 C23 H23C 109.5
H23A C23 H23C 109.5
H23B C23 H23C 109.5
C84 C83 C85 111.1(2)
C84 C83 P12 108.98(17)
C85 C83 P12 114.6(2)
C84 C83 H83 107.3
C85 C83 H83 107.3
P12 C83 H83 107.3
C91 C92 H92A 109.5
C91 C92 H92B 109.5
H92A C92 H92B 109.5
C91 C92 H92C 109.5
H92A C92 H92C 109.5
H92B C92 H92C 109.5
C27 C28 H28A 109.5
C27 C28 H28B 109.5
H28A C28 H28B 109.5
C27 C28 H28C 109.5
H28A C28 H28C 109.5
H28B C28 H28C 109.5
C19 C21 H21A 109.5
C19 C21 H21B 109.5
H21A C21 H21B 109.5
C19 C21 H21C 109.5
H21A C21 H21C 109.5
H21B C21 H21C 109.5
C83 C84 H84A 109.5
C83 C84 H84B 109.5
H84A C84 H84B 109.5
C83 C84 H84C 109.5
H84A C84 H84C 109.5
H84B C84 H84C 109.5
C75 C76 H76A 109.5
C75 C76 H76B 109.5
H76A C76 H76B 109.5
C75 C76 H76C 109.5
H76A C76 H76C 109.5
H76B C76 H76C 109.5
C47 C46 C48 109.1(2)
C47 C46 P8 112.7(2)
C48 C46 P8 111.9(2)
C47 C46 H46 107.6
C48 C46 H46 107.6
P8 C46 H46 107.6
C79 C78 C80 111.8(3)
C79 C78 P9 113.8(2)
C80 C78 P9 116.6(2)
C79 C78 H78 104.4
C80 C78 H78 104.4
P9 C78 H78 104.4
C35 C37 H37A 109.5
C35 C37 H37B 109.5
H37A C37 H37B 109.5
C35 C37 H37C 109.5
H37A C37 H37C 109.5
H37B C37 H37C 109.5
C78 C79 H79A 109.5
C78 C79 H79B 109.5
H79A C79 H79B 109.5
C78 C79 H79C 109.5
H79A C79 H79C 109.5
H79B C79 H79C 109.5
C67 C69 H69A 109.5
C67 C69 H69B 109.5
H69A C69 H69B 109.5
C67 C69 H69C 109.5
H69A C69 H69C 109.5
H69B C69 H69C 109.5
C46 C48 H48A 109.5
C46 C48 H48B 109.5
H48A C48 H48B 109.5
C46 C48 H48C 109.5
H48A C48 H48C 109.5
H48B C48 H48C 109.5
C35 C36 H36A 109.5
C35 C36 H36B 109.5
H36A C36 H36B 109.5
C35 C36 H36C 109.5
H36A C36 H36C 109.5
H36B C36 H36C 109.5
C61 C59 C60 112.3(10)
C61 C59 P7 114.4(6)
C60 C59 P7 108.7(6)
C61 C59 H59 107.0
C60 C59 H59 107.0
P7 C59 H59 107.0
C59 C60 H60A 109.5
C59 C60 H60B 109.5
H60A C60 H60B 109.5
C59 C60 H60C 109.5
H60A C60 H60C 109.5
H60B C60 H60C 109.5
C59 C61 H61A 109.5
C59 C61 H61B 109.5
H61A C61 H61B 109.5
C59 C61 H61C 109.5
H61A C61 H61C 109.5
H61B C61 H61C 109.5
C14 C15 H15A 109.5
C14 C15 H15B 109.5
H15A C15 H15B 109.5
C14 C15 H15C 109.5
H15A C15 H15C 109.5
H15B C15 H15C 109.5
C16 C14 C15 109.9(7)
C16 C14 P4 119.2(4)
C15 C14 P4 110.7(8)
C16 C14 H14 105.3
C15 C14 H14 105.3
P4 C14 H14 105.3
C14 C16 H16A 109.5
C14 C16 H16B 109.5
H16A C16 H16B 109.5
C14 C16 H16C 109.5
H16A C16 H16C 109.5
H16B C16 H16C 109.5
C40 C38 C39 110.1(6)
C40 C38 P5 112.5(4)
C39 C38 P5 115.6(6)
C40 C38 H38 106.0
C39 C38 H38 106.0
P5 C38 H38 106.0
C38 C39 H39A 109.5
C38 C39 H39B 109.5
H39A C39 H39B 109.5
C38 C39 H39C 109.5
H39A C39 H39C 109.5
H39B C39 H39C 109.5
C38 C40 H40A 109.5
C38 C40 H40B 109.5
H40A C40 H40B 109.5
C38 C40 H40C 109.5
H40A C40 H40C 109.5
H40B C40 H40C 109.5
C50 P6 C54 97.8(3)
C50 P6 C51 98.6(3)
C54 P6 C51 102.2(3)
C50 P6 Co4 104.6(2)
C54 P6 Co4 119.4(2)
C51 P6 Co4 128.0(2)
C54 C56 H56A 109.5
C54 C56 H56B 109.5
H56A C56 H56B 109.5
C54 C56 H56C 109.5
H56A C56 H56C 109.5
H56B C56 H56C 109.5
C56 C54 C55 111.4(5)
C56 C54 P6 113.6(5)
C55 C54 P6 115.3(4)
C56 C54 H54 105.1
C55 C54 H54 105.1
P6 C54 H54 105.1
C54 C55 H55A 109.5
C54 C55 H55B 109.5
H55A C55 H55B 109.5
C54 C55 H55C 109.5
H55A C55 H55C 109.5
H55B C55 H55C 109.5
C53 C51 C52 90.6(6)
C53 C51 P6 111.9(5)
C52 C51 P6 113.3(5)
C53 C51 H51 113.1
C52 C51 H51 113.1
P6 C51 H51 113.1
C51 C53 H53A 109.5
C51 C53 H53B 109.5
H53A C53 H53B 109.5
C51 C53 H53C 109.5
H53A C53 H53C 109.5
H53B C53 H53C 109.5
C51 C52 H52A 109.5
C51 C52 H52B 109.5
H52A C52 H52B 109.5
C51 C52 H52C 109.5
H52A C52 H52C 109.5
H52B C52 H52C 109.5
C64 C62 C63 111.6(7)
C64 C62 P7 116.9(5)
C63 C62 P7 108.6(5)
C64 C62 H62 106.4
C63 C62 H62 106.4
P7 C62 H62 106.4
C62 C63 H63A 109.5
C62 C63 H63B 109.5
H63A C63 H63B 109.5
C62 C63 H63C 109.5
H63A C63 H63C 109.5
H63B C63 H63C 109.5
C62 C64 H64A 109.5
C62 C64 H64B 109.5
H64A C64 H64B 109.5
C62 C64 H64C 109.5
H64A C64 H64C 109.5
H64B C64 H64C 109.5
C49 C50 P6 107.3(3)
C49 C50 H50A 110.2
P6 C50 H50A 110.2
C49 C50 H50B 110.2
P6 C50 H50B 110.2
H50A C50 H50B 108.5
C57 C58 P7 108.0(2)
C57 C58 H58A 110.1
P7 C58 H58A 110.1
C57 C58 H58B 110.1
P7 C58 H58B 110.1
H58A C58 H58B 108.4
N3 C41 C42 112.6(2)
N3 C41 H41A 109.1
C42 C41 H41A 109.1
N3 C41 H41B 109.1
C42 C41 H41B 109.1
H41A C41 H41B 107.8
N4 C49 C50 110.2(3)
N4 C49 H49A 109.6
C50 C49 H49A 109.6
N4 C49 H49B 109.6
C50 C49 H49B 109.6
H49A C49 H49B 108.1
C59A C60A H60D 109.5
C59A C60A H60E 109.5
H60D C60A H60E 109.5
C59A C60A H60F 109.5
H60D C60A H60F 109.5
H60E C60A H60F 109.5
C59A C61A H61D 109.5
C59A C61A H61E 109.5
H61D C61A H61E 109.5
C59A C61A H61F 109.5
H61D C61A H61F 109.5
H61E C61A H61F 109.5
C60A C59A C61A 108.4(10)
C60A C59A P7 120.5(10)
C61A C59A P7 106.3(8)
C60A C59A H59A 107.0
C61A C59A H59A 107.0
P7 C59A H59A 107.0
C15A C14A C16A 113.5(17)
C15A C14A P4 108.9(16)
C16A C14A P4 107.9(8)
C15A C14A H14A 108.8
C16A C14A H14A 108.8
P4 C14A H14A 108.8
C14A C15A H15D 109.5
C14A C15A H15E 109.5
H15D C15A H15E 109.5
C14A C15A H15F 109.5
H15D C15A H15F 109.5
H15E C15A H15F 109.5
C14A C16A H16D 109.5
C14A C16A H16E 109.5
H16D C16A H16E 109.5
C14A C16A H16F 109.5
H16D C16A H16F 109.5
H16E C16A H16F 109.5
C40A C38A C39A 111.0(10)
C40A C38A P5 111.2(6)
C39A C38A P5 115.6(9)
C40A C38A H38A 106.1
C39A C38A H38A 106.1
P5 C38A H38A 106.1
C38A C40A H40D 109.5
C38A C40A H40E 109.5
H40D C40A H40E 109.5
C38A C40A H40F 109.5
H40D C40A H40F 109.5
H40E C40A H40F 109.5
C38A C39A H39D 109.5
C38A C39A H39E 109.5
H39D C39A H39E 109.5
C38A C39A H39F 109.5
H39D C39A H39F 109.5
H39E C39A H39F 109.5
C50A P6A C54A 91.2(7)
C50A P6A C51A 109.8(6)
C54A P6A C51A 103.2(3)
C50A P6A Co4 104.0(6)
C54A P6A Co4 119.3(3)
C51A P6A Co4 124.1(2)
C54A C56A H56D 109.5
C54A C56A H56E 109.5
H56D C56A H56E 109.5
C54A C56A H56F 109.5
H56D C56A H56F 109.5
H56E C56A H56F 109.5
C54A C55A H55D 109.5
C54A C55A H55E 109.5
H55D C55A H55E 109.5
C54A C55A H55F 109.5
H55D C55A H55F 109.5
H55E C55A H55F 109.5
C55A C54A C56A 114.5(9)
C55A C54A P6A 117.5(9)
C56A C54A P6A 109.6(6)
C55A C54A H54A 104.6
C56A C54A H54A 104.6
P6A C54A H54A 104.6
C51A C53A H53D 109.5
C51A C53A H53E 109.5
H53D C53A H53E 109.5
C51A C53A H53F 109.5
H53D C53A H53F 109.5
H53E C53A H53F 109.5
C52A C51A P6A 117.4(5)
C52A C51A C53A 99.1(6)
P6A C51A C53A 104.1(5)
C52A C51A H51A 111.7
P6A C51A H51A 111.7
C53A C51A H51A 111.7
C51A C52A H52D 109.5
C51A C52A H52E 109.5
H52D C52A H52E 109.5
C51A C52A H52F 109.5
H52D C52A H52F 109.5
H52E C52A H52F 109.5
C62A C64A H64D 109.5
C62A C64A H64E 109.5
H64D C64A H64E 109.5
C62A C64A H64F 109.5
H64D C64A H64F 109.5
H64E C64A H64F 109.5
C62A C63A H63D 109.5
C62A C63A H63E 109.5
H63D C63A H63E 109.5
C62A C63A H63F 109.5
H63D C63A H63F 109.5
H63E C63A H63F 109.5
C63A C62A C64A 110.5(9)
C63A C62A P7 106.9(7)
C64A C62A P7 122.3(8)
C63A C62A H62A 105.3
C64A C62A H62A 105.2
P7 C62A H62A 105.2
C49A C50A P6A 100.5(12)
C57 C58A P7 91.8(6)
N3 C41A C42 112.7(14)
N3 C41A Co4 63.2(9)
C42 C41A Co4 127.3(12)
C50A C49A N4 120.1(11)

loop_
_geom_bond_atom_site_label_1
_geom_bond_atom_site_label_2
_geom_bond_distance
Co1 N2 1.9991(17)
Co1 N1 2.0667(17)
Co1 P1 2.1869(6)
Co1 P2 2.2274(6)
Co1 Co2 2.4220(4)
Co3 N4 1.9778(18)
Co3 N3 2.0551(19)
Co3 P8 2.1828(6)
Co3 P7 2.2043(7)
Co3 Co4 2.4231(4)
Co2 N1 1.9951(17)
Co2 N2 2.0709(17)
Co2 P4 2.1881(6)
Co2 P3 2.2265(6)
Co6 N5 1.9950(17)
Co6 N6 2.0614(17)
Co6 P9 2.1945(6)
Co6 P12 2.2318(6)
Co6 Co5 2.4223(4)
Co5 N6 1.9943(17)
Co5 N5 2.0481(17)
Co5 P10 2.1855(6)
Co5 P11 2.2352(6)
Co4 N3 1.9809(18)
Co4 N4 2.0188(19)
Co4 P6A 2.134(3)
Co4 C41A 2.17(2)
Co4 P5 2.2148(7)
Co4 P6 2.219(2)
P4 C10 1.839(2)
P4 C11 1.860(2)
P4 C14A 1.875(15)
P4 C14 1.885(7)
P1 C26 1.842(2)
P1 C27 1.868(2)
P1 C30 1.869(2)
P3 C18 1.862(2)
P3 C22 1.870(2)
P3 C19 1.874(2)
P10 C90 1.844(2)
P10 C94 1.862(2)
P10 C91 1.868(2)
P2 C2 1.861(2)
P2 C6 1.870(2)
P2 C3 1.875(2)
P11 C66 1.857(2)
P11 C67 1.868(2)
P11 C70 1.879(2)
P12 C82 1.861(2)
P12 C86 1.868(3)
P12 C83 1.870(2)
P8 C42 1.834(3)
P8 C43 1.870(3)
P8 C46 1.872(2)
P9 C74 1.836(2)
P9 C75 1.863(3)
P9 C78 1.867(3)
P5 C35 1.847(3)
P5 C34 1.847(3)
P5 C38A 1.864(7)
P5 C38 1.887(5)
P7 C62A 1.618(8)
P7 C59A 1.786(15)
P7 C58 1.849(3)
P7 C59 1.984(12)
P7 C58A 2.030(13)
P7 C62 2.098(7)
C34 C33 1.534(4)
C34 H34A 0.9700
C34 H34B 0.9700
N3 C41A 1.38(2)
N3 C33 1.467(3)
N3 C41 1.487(4)
N5 C81 1.476(3)
N5 C89 1.478(3)
N2 C9 1.476(3)
N2 C1 1.479(3)
N6 C65 1.472(3)
N6 C73 1.475(3)
C42 C41 1.525(6)
C42 C41A 1.63(2)
C42 H42A 0.9700
C42 H42B 0.9700
N1 C17 1.473(3)
N1 C25 1.484(3)
N4 C49 1.427(4)
N4 C57 1.492(4)
N4 C49A 1.933(17)
C72 C70 1.524(4)
C72 H72A 0.9600
C72 H72B 0.9600
C72 H72C 0.9600
C66 C65 1.537(3)
C66 H66A 0.9700
C66 H66B 0.9700
C65 H65A 0.9700
C65 H65B 0.9700
C2 C1 1.534(3)
C2 H2A 0.9700
C2 H2B 0.9700
C74 C73 1.518(4)
C74 H74A 0.9700
C74 H74B 0.9700
C10 C9 1.519(3)
C10 H10A 0.9700
C10 H10B 0.9700
C94 C95 1.528(4)
C94 C96 1.531(3)
C94 H94 0.9800
C80 C78 1.532(4)
C80 H80A 0.9600
C80 H80B 0.9600
C80 H80C 0.9600
C90 C89 1.518(3)
C90 H90A 0.9700
C90 H90B 0.9700
C82 C81 1.533(3)
C82 H82A 0.9700
C82 H82B 0.9700
C89 H89A 0.9700
C89 H89B 0.9700
C70 C71 1.528(4)
C70 H70 0.9800
C18 C17 1.535(3)
C18 H18A 0.9700
C18 H18B 0.9700
C85 C83 1.524(4)
C85 H85A 0.9600
C85 H85B 0.9600
C85 H85C 0.9600
C17 H17A 0.9700
C17 H17B 0.9700
C4 C3 1.526(3)
C4 H4A 0.9600
C4 H4B 0.9600
C4 H4C 0.9600
C1 H1A 0.9700
C1 H1B 0.9700
C11 C12 1.527(3)
C11 C13 1.528(4)
C11 H11 0.9800
C44 C43 1.532(3)
C44 H44A 0.9600
C44 H44B 0.9600
C44 H44C 0.9600
C22 C24 1.524(3)
C22 C23 1.528(3)
C22 H22 0.9800
C6 C7 1.523(3)
C6 C8 1.537(3)
C6 H6 0.9800
C31 C30 1.526(3)
C31 H31A 0.9600
C31 H31B 0.9600
C31 H31C 0.9600
C96 H96A 0.9600
C96 H96B 0.9600
C96 H96C 0.9600
C5 C3 1.533(3)
C5 H5A 0.9600
C5 H5B 0.9600
C5 H5C 0.9600
C7 H7A 0.9600
C7 H7B 0.9600
C7 H7C 0.9600
C30 C32 1.525(3)
C30 H30 0.9800
C45 C43 1.520(4)
C45 H45A 0.9600
C45 H45B 0.9600
C45 H45C 0.9600
C33 H33A 0.9700
C33 H33B 0.9700
C25 C26 1.514(3)
C25 H25A 0.9700
C25 H25B 0.9700
C57 C58 1.544(4)
C57 C58A 1.792(14)
C57 H57A 0.9700
C57 H57B 0.9700
C43 H43 0.9800
C81 H81A 0.9700
C81 H81B 0.9700
C24 H24A 0.9600
C24 H24B 0.9600
C24 H24C 0.9600
C19 C20 1.521(3)
C19 C21 1.538(3)
C19 H19 0.9800
C26 H26A 0.9700
C26 H26B 0.9700
C29 C27 1.532(3)
C29 H29A 0.9600
C29 H29B 0.9600
C29 H29C 0.9600
C32 H32A 0.9600
C32 H32B 0.9600
C32 H32C 0.9600
C86 C87 1.521(4)
C86 C88 1.532(4)
C86 H86 0.9800
C20 H20A 0.9600
C20 H20B 0.9600
C20 H20C 0.9600
C8 H8A 0.9600
C8 H8B 0.9600
C8 H8C 0.9600
C68 C67 1.529(4)
C68 H68A 0.9600
C68 H68B 0.9600
C68 H68C 0.9600
C3 H3 0.9800
C9 H9A 0.9700
C9 H9B 0.9700
C95 H95A 0.9600
C95 H95B 0.9600
C95 H95C 0.9600
C47 C46 1.512(4)
C47 H47A 0.9600
C47 H47B 0.9600
C47 H47C 0.9600
C27 C28 1.524(3)
C27 H27 0.9800
C93 C91 1.532(4)
C93 H93A 0.9600
C93 H93B 0.9600
C93 H93C 0.9600
C35 C36 1.498(6)
C35 C37 1.533(5)
C35 H35 0.9800
C75 C77 1.521(4)
C75 C76 1.525(4)
C75 H75 0.9800
C73 H73A 0.9700
C73 H73B 0.9700
C91 C92 1.528(4)
C91 H91 0.9800
C71 H71A 0.9600
C71 H71B 0.9600
C71 H71C 0.9600
C13 H13A 0.9600
C13 H13B 0.9600
C13 H13C 0.9600
C87 H87A 0.9600
C87 H87B 0.9600
C87 H87C 0.9600
C67 C69 1.531(4)
C67 H67 0.9800
C88 H88A 0.9600
C88 H88B 0.9600
C88 H88C 0.9600
C77 H77A 0.9600
C77 H77B 0.9600
C77 H77C 0.9600
C12 H12A 0.9600
C12 H12B 0.9600
C12 H12C 0.9600
C23 H23A 0.9600
C23 H23B 0.9600
C23 H23C 0.9600
C83 C84 1.523(4)
C83 H83 0.9800
C92 H92A 0.9600
C92 H92B 0.9600
C92 H92C 0.9600
C28 H28A 0.9600
C28 H28B 0.9600
C28 H28C 0.9600
C21 H21A 0.9600
C21 H21B 0.9600
C21 H21C 0.9600
C84 H84A 0.9600
C84 H84B 0.9600
C84 H84C 0.9600
C76 H76A 0.9600
C76 H76B 0.9600
C76 H76C 0.9600
C46 C48 1.515(4)
C46 H46 0.9800
C78 C79 1.520(5)
C78 H78 0.9800
C37 H37A 0.9600
C37 H37B 0.9600
C37 H37C 0.9600
C79 H79A 0.9600
C79 H79B 0.9600
C79 H79C 0.9600
C69 H69A 0.9600
C69 H69B 0.9600
C69 H69C 0.9600
C48 H48A 0.9600
C48 H48B 0.9600
C48 H48C 0.9600
C36 H36A 0.9600
C36 H36B 0.9600
C36 H36C 0.9600
C59 C61 1.476(14)
C59 C60 1.531(14)
C59 H59 0.9800
C60 H60A 0.9600
C60 H60B 0.9600
C60 H60C 0.9600
C61 H61A 0.9600
C61 H61B 0.9600
C61 H61C 0.9600
C15 C14 1.55(2)
C15 H15A 0.9600
C15 H15B 0.9600
C15 H15C 0.9600
C14 C16 1.526(8)
C14 H14 0.9800
C16 H16A 0.9600
C16 H16B 0.9600
C16 H16C 0.9600
C38 C40 1.535(10)
C38 C39 1.564(13)
C38 H38 0.9800
C39 H39A 0.9600
C39 H39B 0.9600
C39 H39C 0.9600
C40 H40A 0.9600
C40 H40B 0.9600
C40 H40C 0.9600
P6 C50 1.678(7)
P6 C54 1.857(5)
P6 C51 1.861(6)
C56 C54 1.516(9)
C56 H56A 0.9600
C56 H56B 0.9600
C56 H56C 0.9600
C54 C55 1.555(8)
C54 H54 0.9800
C55 H55A 0.9600
C55 H55B 0.9600
C55 H55C 0.9600
C51 C53 1.413(12)
C51 C52 1.509(10)
C51 H51 0.9800
C53 H53A 0.9600
C53 H53B 0.9600
C53 H53C 0.9600
C52 H52A 0.9600
C52 H52B 0.9600
C52 H52C 0.9600
C62 C64 1.452(11)
C62 C63 1.549(11)
C62 H62 0.9800
C63 H63A 0.9600
C63 H63B 0.9600
C63 H63C 0.9600
C64 H64A 0.9600
C64 H64B 0.9600
C64 H64C 0.9600
C50 C49 1.536(6)
C50 H50A 0.9700
C50 H50B 0.9700
C58 H58A 0.9700
C58 H58B 0.9700
C41 H41A 0.9700
C41 H41B 0.9700
C49 H49A 0.9700
C49 H49B 0.9700
C60A C59A 1.482(16)
C60A H60D 0.9600
C60A H60E 0.9600
C60A H60F 0.9600
C61A C59A 1.539(17)
C61A H61D 0.9600
C61A H61E 0.9600
C61A H61F 0.9600
C59A H59A 0.9800
C14A C15A 1.51(5)
C14A C16A 1.537(15)
C14A H14A 0.9800
C15A H15D 0.9600
C15A H15E 0.9600
C15A H15F 0.9600
C16A H16D 0.9600
C16A H16E 0.9600
C16A H16F 0.9600
C38A C40A 1.475(15)
C38A C39A 1.516(19)
C38A H38A 0.9800
C40A H40D 0.9600
C40A H40E 0.9600
C40A H40F 0.9600
C39A H39D 0.9600
C39A H39E 0.9600
C39A H39F 0.9600
P6A C50A 1.787(16)
P6A C54A 1.864(10)
P6A C51A 1.864(7)
C56A C54A 1.547(13)
C56A H56D 0.9600
C56A H56E 0.9600
C56A H56F 0.9600
C55A C54A 1.523(14)
C55A H55D 0.9600
C55A H55E 0.9600
C55A H55F 0.9600
C54A H54A 0.9800
C53A C51A 1.970(14)
C53A H53D 0.9600
C53A H53E 0.9600
C53A H53F 0.9600
C51A C52A 1.535(9)
C51A H51A 0.9800
C52A H52D 0.9600
C52A H52E 0.9600
C52A H52F 0.9600
C64A C62A 1.521(13)
C64A H64D 0.9600
C64A H64E 0.9600
C64A H64F 0.9600
C63A C62A 1.496(14)
C63A H63D 0.9600
C63A H63E 0.9600
C63A H63F 0.9600
C62A H62A 0.9800
C50A C49A 1.46(2)
